data_4317951
loop_
_publ_author_name
'Travis M. Anderson'
'Xuan Zhang'
'Kenneth I. Hardcastle'
'Craig L. Hill'

_publ_section_title
;
 Reactions of Trivacant Wells-Dawson Heteropolytungstates. Ionic Strength
 and Jahn-Teller Effects on Formation in Multi-Iron Complexes
;
_journal_name_full 'Inorganic Chemistry'
_journal_page_first 2477
_journal_page_last 2488
_journal_paper_doi 10.1021/ic0112443
_journal_volume 41
_journal_year 2002
_chemical_formula_sum 'Fe3 Na10.5 O143.5 P4 W30'
_chemical_formula_weight 8344.33
_chemical_name_systematic
;
  ?
;
_space_group_IT_number 2
_symmetry_cell_setting triclinic
_symmetry_space_group_name_Hall '-P 1'
_symmetry_space_group_name_H-M 'P -1'
_atom_sites_solution_hydrogens geom
_atom_sites_solution_primary direct
_atom_sites_solution_secondary difmap
_audit_creation_method SHELXL-97
_cell_angle_alpha 109.9490(10)
_cell_angle_beta 99.0410(10)
_cell_angle_gamma 93.7480(10)
_cell_formula_units_Z 2
_cell_length_a 13.7970(7)
_cell_length_b 22.0512(12)
_cell_length_c 24.5937(13)
_cell_measurement_reflns_used 9303
_cell_measurement_temperature 100(2)
_cell_measurement_theta_max 32.874
_cell_measurement_theta_min 2.343
_cell_volume 6888.8(6)
_computing_cell_refinement 'Bruker SMART,SAINT'
_computing_data_collection 'Bruker SMART'
_computing_data_reduction 'Bruker SAINT'
_computing_molecular_graphics 'Bruker SHELXTL'
_computing_publication_material 'Bruker SHELXTL'
_computing_structure_refinement 'SHELXL-97 (Sheldrick, 1997)'
_computing_structure_solution 'SHELXS-97 (Sheldrick, 1990)'
_diffrn_ambient_temperature 100(2)
_diffrn_measured_fraction_theta_full 1.000
_diffrn_measured_fraction_theta_max 1.000
_diffrn_measurement_device_type 'CCD area detector'
_diffrn_measurement_method 'phi and omega scans'
_diffrn_radiation_monochromator graphite
_diffrn_radiation_source 'fine-focus sealed tube'
_diffrn_radiation_type MoK\a
_diffrn_radiation_wavelength 0.71073
_diffrn_reflns_av_R_equivalents 0.0770
_diffrn_reflns_av_sigmaI/netI 0.0540
_diffrn_reflns_limit_h_max 17
_diffrn_reflns_limit_h_min -17
_diffrn_reflns_limit_k_max 27
_diffrn_reflns_limit_k_min -27
_diffrn_reflns_limit_l_max 30
_diffrn_reflns_limit_l_min -30
_diffrn_reflns_number 106050
_diffrn_reflns_theta_full 26.00
_diffrn_reflns_theta_max 26.00
_diffrn_reflns_theta_min 1.51
_diffrn_standards_decay_% 'not measured'
_exptl_absorpt_coefficient_mu 25.433
_exptl_absorpt_correction_T_max 1.0000
_exptl_absorpt_correction_T_min 0.549752
_exptl_absorpt_correction_type multi-scan
_exptl_crystal_colour 'light yellow'
_exptl_crystal_density_diffrn 4.023
_exptl_crystal_density_method 'not measured'
_exptl_crystal_description plate
_exptl_crystal_F_000 7243
_exptl_crystal_size_max 0.18
_exptl_crystal_size_mid 0.10
_exptl_crystal_size_min 0.03
_refine_diff_density_max 4.783
_refine_diff_density_min -2.859
_refine_diff_density_rms 0.568
_refine_ls_extinction_method none
_refine_ls_goodness_of_fit_ref 1.285
_refine_ls_hydrogen_treatment mixed
_refine_ls_matrix_type full
_refine_ls_number_parameters 1142
_refine_ls_number_reflns 27027
_refine_ls_number_restraints 0
_refine_ls_restrained_S_all 1.285
_refine_ls_R_factor_all 0.0974
_refine_ls_R_factor_gt 0.0900
_refine_ls_shift/su_max 0.001
_refine_ls_shift/su_mean 0.000
_refine_ls_structure_factor_coef Fsqd
_refine_ls_weighting_details 'calc w=1/[\s^2^(Fo^2^)+(0.0325P)^2^+968.2581P] where P=(Fo^2^+2Fc^2^)/3'
_refine_ls_weighting_scheme calc
_refine_ls_wR_factor_gt 0.1834
_refine_ls_wR_factor_ref 0.1867
_reflns_number_gt 25002
_reflns_number_total 27027
_reflns_threshold_expression >2sigma(I)
_cod_data_source_file ic0112443_3.cif
_cod_data_source_block 4
_cod_depositor_comments
;
The following automatic conversions were performed:

'_symmetry_cell_setting' value 'Triclinic' changed to 'triclinic'
according to the built-in table from CIF Core dictionary named
'cif_core.dic' version 2.4.1 from 2010-06-29.

Automatic conversion script
Id: cif_fix_values 1646 2011-03-28 12:23:43Z adriana 
;
_cod_original_formula_sum 'Fe3 Na10.50 O143.50 P4 W30'
_cod_database_code 4317951

loop_
_symmetry_equiv_pos_as_xyz
'x, y, z'
'-x, -y, -z'

loop_
_atom_site_label
_atom_site_type_symbol
_atom_site_fract_x
_atom_site_fract_y
_atom_site_fract_z
_atom_site_U_iso_or_equiv
_atom_site_adp_type
_atom_site_occupancy
_atom_site_symmetry_multiplicity
_atom_site_calc_flag
_atom_site_refinement_flags
_atom_site_disorder_assembly
_atom_site_disorder_group
Fe1 Fe 0.3638(3) 0.42163(18) 0.25167(16) 0.0133(7) Uani 1 1 d . A .
Fe2 Fe 0.1743(2) 0.43768(17) 0.16675(15) 0.0105(7) Uani 1 1 d . A .
Fe3 Fe 0.1798(2) 0.47621(18) 0.30948(15) 0.0117(7) Uani 1 1 d . A .
W1 W 0.65816(9) 0.86231(6) 0.32714(6) 0.0218(3) Uani 0.92 1 d P A 1
W2 W 0.45702(9) 0.92022(6) 0.38282(6) 0.0224(3) Uani 0.92 1 d P A 1
W3 W 0.45889(9) 0.88079(6) 0.23684(6) 0.0211(3) Uani 0.92 1 d P A 1
W1A W 0.5969(14) 0.8489(8) 0.2448(8) 0.035(4) Uani 0.08 1 d P A 2
W2A W 0.6028(15) 0.8881(11) 0.3938(9) 0.046(5) Uani 0.08 1 d P A 2
W3A W 0.403(2) 0.9100(10) 0.3048(10) 0.055(6) Uani 0.08 1 d P A 2
W4 W 0.22508(8) 0.76965(5) 0.20243(5) 0.0175(2) Uani 1 1 d . A .
W5 W 0.44112(8) 0.70652(5) 0.14196(5) 0.0161(2) Uani 1 1 d . A .
W6 W 0.63918(8) 0.68875(5) 0.23185(5) 0.0168(2) Uani 1 1 d . A .
W7 W 0.63727(8) 0.73167(6) 0.39055(5) 0.0190(2) Uani 1 1 d . A .
W8 W 0.44161(8) 0.78942(5) 0.44539(5) 0.0189(2) Uani 1 1 d . A .
W9 W 0.22429(8) 0.80878(5) 0.34651(5) 0.0192(2) Uani 1 1 d . A .
W10 W 0.11931(7) 0.63676(5) 0.32166(5) 0.0132(2) Uani 1 1 d . A .
W11 W 0.11635(7) 0.59800(5) 0.17545(4) 0.0124(2) Uani 1 1 d . A .
W12 W 0.32867(7) 0.53518(5) 0.11506(4) 0.0118(2) Uani 1 1 d . A .
W13 W 0.52757(7) 0.51632(5) 0.20365(5) 0.0137(2) Uani 1 1 d . A .
W14 W 0.52758(7) 0.55718(5) 0.35875(5) 0.0149(2) Uani 1 1 d . A .
W15 W 0.33311(7) 0.61734(5) 0.41769(4) 0.0135(2) Uani 1 1 d . A .
W16 W -0.16907(7) 0.39715(5) 0.27317(4) 0.0135(2) Uani 1 1 d . . .
W17 W -0.18068(7) 0.35823(5) 0.12709(4) 0.0140(2) Uani 1 1 d . A .
W18 W 0.03107(7) 0.29673(5) 0.06282(4) 0.0111(2) Uani 1 1 d . A .
W19 W 0.23724(7) 0.27800(5) 0.14534(4) 0.0109(2) Uani 1 1 d . A .
W20 W 0.24703(7) 0.31946(5) 0.30584(4) 0.0113(2) Uani 1 1 d . A .
W21 W 0.05032(7) 0.37327(5) 0.36279(4) 0.0105(2) Uani 1 1 d . A .
W22 W -0.04071(8) 0.19861(5) 0.33668(5) 0.0155(2) Uani 1 1 d . A .
W23 W -0.26893(8) 0.21821(5) 0.24501(5) 0.0167(2) Uani 1 1 d . A .
W24 W -0.27623(7) 0.18113(5) 0.10150(5) 0.0150(2) Uani 1 1 d . A .
W25 W -0.06303(8) 0.12174(5) 0.03307(5) 0.0160(2) Uani 1 1 d . A .
W26 W 0.13975(8) 0.10402(5) 0.11661(5) 0.0155(2) Uani 1 1 d . A .
W27 W 0.15247(8) 0.14505(5) 0.27578(5) 0.0156(2) Uani 1 1 d . A .
W28 W -0.00749(9) -0.00351(5) 0.17007(5) 0.0201(2) Uani 1 1 d . A .
W29 W -0.20412(8) 0.05275(5) 0.23135(5) 0.0208(2) Uani 1 1 d . A .
W30 W -0.21258(8) 0.01491(5) 0.08376(5) 0.0203(2) Uani 1 1 d . A .
O1 O 0.4532(17) 0.9307(12) 0.1971(10) 0.037(5) Uiso 1 1 d . . .
O2 O 0.4399(17) 0.9437(14) 0.3105(10) 0.032(5) Uiso 1 1 d . . .
O3 O 0.4507(17) 0.9951(12) 0.4338(10) 0.036(5) Uiso 1 1 d . . .
O4 O 0.5993(14) 0.9286(11) 0.3830(9) 0.023(4) Uiso 1 1 d . . .
O5 O 0.7794(17) 0.9018(12) 0.3443(10) 0.036(5) Uiso 1 1 d . . .
O6 O 0.5982(17) 0.8948(13) 0.2675(11) 0.036(5) Uiso 1 1 d . . .
O7 O 0.6633(14) 0.7852(10) 0.2644(9) 0.024(4) Uiso 1 1 d . . .
O8 O 0.4769(13) 0.8012(9) 0.1822(8) 0.019(4) Uiso 1 1 d . . .
O9 O 0.3249(15) 0.8462(11) 0.2270(9) 0.029(5) Uiso 1 1 d . . .
O10 O 0.3244(15) 0.8815(10) 0.3583(9) 0.026(4) Uiso 1 1 d . . .
O11 O 0.4788(15) 0.8687(11) 0.4281(9) 0.029(5) Uiso 1 1 d . . .
O12 O 0.6639(15) 0.8152(11) 0.3790(9) 0.029(5) Uiso 1 1 d . . .
O13 O 0.6551(13) 0.6949(9) 0.3115(8) 0.015(4) Uiso 1 1 d . . .
O14 O 0.7572(13) 0.6759(9) 0.2173(8) 0.018(4) Uiso 1 1 d . . .
O15 O 0.5800(14) 0.6975(9) 0.1583(8) 0.020(4) Uiso 1 1 d . . .
O16 O 0.4340(13) 0.7043(9) 0.0708(8) 0.020(4) Uiso 1 1 d . . .
O17 O 0.3113(14) 0.7231(10) 0.1547(9) 0.023(4) Uiso 1 1 d . . .
O18 O 0.1451(14) 0.7903(9) 0.1528(8) 0.019(4) Uiso 1 1 d . . .
O19 O 0.1772(12) 0.8169(8) 0.2731(7) 0.011(3) Uiso 1 1 d . . .
O20 O 0.1453(16) 0.8546(11) 0.3873(9) 0.030(5) Uiso 1 1 d . . .
O21 O 0.3148(13) 0.7947(9) 0.4059(8) 0.019(4) Uiso 1 1 d . . .
O22 O 0.4321(15) 0.8302(11) 0.5186(9) 0.029(5) Uiso 1 1 d . . .
O23 O 0.5782(16) 0.7798(11) 0.4547(10) 0.034(5) Uiso 1 1 d . . .
O24 O 0.7528(14) 0.7348(10) 0.4272(9) 0.024(4) Uiso 1 1 d . . .
O25 O 0.4843(14) 0.8260(9) 0.3062(8) 0.021(4) Uiso 1 1 d . . .
O26 O 0.4779(14) 0.7405(10) 0.3506(9) 0.023(4) Uiso 1 1 d . . .
O27 O 0.4782(13) 0.7117(9) 0.2405(8) 0.019(4) Uiso 1 1 d . . .
O28 O 0.3275(14) 0.7549(10) 0.2816(8) 0.021(4) Uiso 1 1 d . . .
O29 O 0.3843(12) 0.5963(8) 0.3261(7) 0.011(3) Uiso 1 1 d . . .
O30 O 0.2360(13) 0.6119(9) 0.2590(8) 0.015(4) Uiso 1 1 d . . .
O31 O 0.3837(13) 0.5676(9) 0.2172(8) 0.018(4) Uiso 1 1 d . . .
O32 O 0.2735(13) 0.4984(9) 0.2516(8) 0.016(4) Uiso 1 1 d . . .
O33 O 0.6284(12) 0.5349(8) 0.3937(7) 0.013(3) Uiso 1 1 d . A .
O34 O 0.5648(12) 0.5548(9) 0.2866(7) 0.013(4) Uiso 1 1 d . . .
O35 O 0.6296(13) 0.4794(9) 0.1826(8) 0.017(4) Uiso 1 1 d . . .
O36 O 0.4573(14) 0.5077(9) 0.1259(8) 0.021(4) Uiso 1 1 d . . .
O37 O 0.3046(14) 0.5121(9) 0.0403(8) 0.021(4) Uiso 1 1 d . . .
O38 O 0.2219(13) 0.5856(9) 0.1337(8) 0.018(4) Uiso 1 1 d . . .
O39 O 0.0197(13) 0.5945(9) 0.1204(8) 0.019(4) Uiso 1 1 d . . .
O40 O 0.0496(14) 0.6250(10) 0.2417(9) 0.022(4) Uiso 1 1 d . . .
O41 O 0.0222(12) 0.6546(8) 0.3568(7) 0.011(3) Uiso 1 1 d . . .
O42 O 0.2267(12) 0.6526(9) 0.3836(7) 0.014(4) Uiso 1 1 d . . .
O43 O 0.3146(14) 0.6301(10) 0.4887(9) 0.022(4) Uiso 1 1 d . . .
O44 O 0.4581(15) 0.5869(10) 0.4245(9) 0.027(5) Uiso 1 1 d . . .
O45 O 0.1587(14) 0.7246(10) 0.3243(9) 0.024(4) Uiso 1 1 d . . .
O46 O 0.1580(15) 0.6911(10) 0.1953(9) 0.026(4) Uiso 1 1 d . . .
O47 O 0.4062(13) 0.6191(9) 0.1280(8) 0.017(4) Uiso 1 1 d . . .
O48 O 0.5796(13) 0.6048(9) 0.2068(8) 0.015(4) Uiso 1 1 d . . .
O49 O 0.5812(15) 0.6519(10) 0.3859(9) 0.025(4) Uiso 1 1 d . . .
O50 O 0.4078(13) 0.7049(9) 0.4376(8) 0.015(4) Uiso 1 1 d . . .
O51 O 0.4485(13) 0.4497(9) 0.2074(8) 0.015(4) Uiso 1 1 d . . .
O52 O 0.4497(13) 0.4804(9) 0.3236(8) 0.015(4) Uiso 1 1 d . . .
O53 O 0.2674(11) 0.5349(8) 0.3804(7) 0.009(3) Uiso 1 1 d . . .
O54 O 0.1060(12) 0.5146(8) 0.1733(7) 0.013(4) Uiso 1 1 d . . .
O55 O 0.1092(11) 0.5483(8) 0.3054(7) 0.006(3) Uiso 1 1 d . . .
O56 O 0.2629(11) 0.4653(8) 0.1238(7) 0.008(3) Uiso 1 1 d . . .
O57 O 0.2650(11) 0.4042(8) 0.2985(7) 0.008(3) Uiso 1 1 d . . .
O58 O 0.2601(12) 0.3728(8) 0.1790(7) 0.009(3) Uiso 1 1 d . . .
O59 O 0.0784(13) 0.3820(9) 0.0993(8) 0.015(4) Uiso 1 1 d . . .
O60 O -0.1089(14) 0.4315(10) 0.1383(8) 0.021(4) Uiso 1 1 d . . .
O61 O -0.0934(12) 0.4684(8) 0.2864(7) 0.010(3) Uiso 1 1 d . . .
O62 O 0.0906(12) 0.4478(9) 0.3520(7) 0.014(4) Uiso 1 1 d . . .
O63 O 0.3645(12) 0.3196(9) 0.3378(7) 0.014(4) Uiso 1 1 d . . .
O64 O 0.2535(12) 0.2800(8) 0.2236(7) 0.010(3) Uiso 1 1 d . . .
O65 O 0.3551(12) 0.2658(9) 0.1309(7) 0.013(4) Uiso 1 1 d . . .
O66 O 0.1705(12) 0.2785(9) 0.0732(8) 0.014(4) Uiso 1 1 d . . .
O67 O 0.0120(13) 0.2906(9) -0.0091(8) 0.015(4) Uiso 1 1 d . . .
O68 O -0.0971(12) 0.3056(8) 0.0786(7) 0.013(4) Uiso 1 1 d . . .
O69 O -0.2781(13) 0.3573(9) 0.0725(8) 0.019(4) Uiso 1 1 d . . .
O70 O -0.2372(12) 0.3864(8) 0.1970(7) 0.011(3) Uiso 1 1 d . . .
O71 O -0.2557(14) 0.4265(9) 0.3170(8) 0.020(4) Uiso 1 1 d . . .
O72 O -0.0788(12) 0.3674(8) 0.3251(7) 0.011(3) Uiso 1 1 d . . .
O73 O 0.0380(13) 0.4031(9) 0.4362(8) 0.017(4) Uiso 1 1 d . . .
O74 O 0.1896(11) 0.3540(7) 0.3724(7) 0.005(3) Uiso 1 1 d . . .
O75 O -0.0695(12) 0.3470(8) 0.2043(7) 0.013(4) Uiso 1 1 d . . .
O76 O 0.0805(12) 0.3282(9) 0.2683(7) 0.013(4) Uiso 1 1 d . . .
O77 O 0.0744(12) 0.2988(9) 0.1575(7) 0.013(4) Uiso 1 1 d . . .
O78 O 0.0955(11) 0.4182(8) 0.2268(7) 0.006(3) Uiso 1 1 d . . .
O79 O 0.0027(13) 0.1815(9) 0.2451(8) 0.017(4) Uiso 1 1 d . . .
O80 O -0.0045(13) 0.1522(9) 0.1355(8) 0.015(4) Uiso 1 1 d . . .
O81 O -0.1516(12) 0.1924(8) 0.1828(7) 0.011(3) Uiso 1 1 d . . .
O82 O -0.1072(13) 0.0814(9) 0.1717(8) 0.015(4) Uiso 1 1 d . . .
O83 O 0.1968(11) 0.2356(8) 0.3019(7) 0.007(3) Uiso 1 1 d . . .
O84 O 0.1818(13) 0.1892(9) 0.1214(8) 0.017(4) Uiso 1 1 d . . .
O85 O 0.0058(13) 0.2032(9) 0.0464(8) 0.018(4) Uiso 1 1 d . . .
O86 O -0.2410(12) 0.2647(8) 0.1218(7) 0.012(3) Uiso 1 1 d . . .
O87 O -0.2365(12) 0.2976(8) 0.2488(7) 0.012(3) Uiso 1 1 d . . .
O88 O 0.0219(12) 0.2825(8) 0.3529(7) 0.010(3) Uiso 1 1 d . . .
O89 O 0.2545(14) 0.1190(10) 0.3053(9) 0.024(4) Uiso 1 1 d . . .
O90 O 0.1784(12) 0.1356(9) 0.2015(7) 0.014(4) Uiso 1 1 d . . .
O91 O 0.2406(16) 0.0669(11) 0.0979(9) 0.029(5) Uiso 1 1 d . . .
O92 O 0.0597(13) 0.0872(9) 0.0410(8) 0.015(4) Uiso 1 1 d . . .
O93 O -0.0979(14) 0.0962(10) -0.0424(9) 0.024(4) Uiso 1 1 d . . .
O94 O -0.1746(14) 0.1597(10) 0.0546(8) 0.022(4) Uiso 1 1 d . . .
O95 O -0.3791(15) 0.1695(10) 0.0472(9) 0.025(4) Uiso 1 1 d . . .
O96 O -0.3431(13) 0.1907(9) 0.1662(8) 0.019(4) Uiso 1 1 d . . .
O97 O -0.3627(13) 0.2274(9) 0.2826(8) 0.018(4) Uiso 1 1 d . . .
O98 O -0.1608(13) 0.2219(9) 0.3046(8) 0.016(4) Uiso 1 1 d . . .
O99 O -0.0618(14) 0.2031(9) 0.4055(8) 0.020(4) Uiso 1 1 d . . .
O100 O 0.0770(13) 0.1600(9) 0.3381(8) 0.018(4) Uiso 1 1 d . . .
O101 O -0.1257(14) 0.0472(9) 0.0452(8) 0.021(4) Uiso 1 1 d . . .
O102 O -0.2794(14) 0.0863(10) 0.0928(8) 0.022(4) Uiso 1 1 d . . .
O103 O -0.2695(15) 0.1210(10) 0.2288(9) 0.024(4) Uiso 1 1 d . . .
O104 O -0.1073(13) 0.1083(9) 0.2945(8) 0.017(4) Uiso 1 1 d . . .
O105 O 0.0746(14) 0.0637(10) 0.2392(9) 0.023(4) Uiso 1 1 d . . .
O106 O 0.0658(14) 0.0350(9) 0.1274(8) 0.020(4) Uiso 1 1 d . . .
O107 O 0.0473(15) -0.0724(10) 0.1679(9) 0.025(4) Uiso 1 1 d . . .
O108 O -0.1100(15) -0.0364(11) 0.1012(9) 0.029(5) Uiso 1 1 d . . .
O109 O -0.2897(15) -0.0458(10) 0.0266(9) 0.027(5) Uiso 1 1 d . . .
O110 O -0.2641(15) 0.0022(10) 0.1488(9) 0.025(4) Uiso 1 1 d . . .
O111 O -0.2730(16) 0.0155(11) 0.2663(9) 0.030(5) Uiso 1 1 d . . .
O112 O -0.1021(14) -0.0083(9) 0.2177(8) 0.020(4) Uiso 1 1 d . . .
P1 P 0.4384(5) 0.7568(3) 0.2944(3) 0.0180(14) Uani 1 1 d . A .
P2 P 0.3208(5) 0.5696(3) 0.2635(3) 0.0170(14) Uani 1 1 d . . .
P3 P 0.0461(4) 0.3480(3) 0.2144(3) 0.0122(13) Uani 1 1 d . A .
P4 P -0.0649(5) 0.1535(3) 0.1835(3) 0.0170(14) Uani 1 1 d . . .
Na1 Na -0.3952(11) 0.2503(8) 0.0022(8) 0.051(4) Uani 1 1 d . . .
Na2 Na -0.0281(7) 0.5083(5) 0.2248(5) 0.020(2) Uani 1 1 d . A .
Na3 Na 0.0000 0.5000 0.5000 0.020(3) Uani 1 2 d S . .
Na4 Na 0.8059(9) 0.5333(6) 0.3971(5) 0.028(3) Uani 1 1 d . . .
Na5 Na 0.9025(10) 0.6902(8) 0.4131(8) 0.055(5) Uani 1 1 d . . .
Na6 Na 0.6408(13) 0.2989(9) 0.3943(8) 0.059(4) Uani 1 1 d . . .
Na7 Na 0.8067(15) 0.3436(13) 0.4083(11) 0.089(7) Uani 1 1 d . . .
Na8 Na 0.5676(15) 0.3249(11) 0.1701(9) 0.075(6) Uani 1 1 d . . .
Na9 Na 0.3207(13) 0.5876(9) -0.0100(7) 0.055(4) Uani 1 1 d . . .
Na10 Na 0.5565(14) 0.1409(9) 0.3764(9) 0.073(6) Uani 1 1 d . . .
Na11 Na 0.144(2) 0.1692(8) -0.0399(14) 0.116(10) Uani 1 1 d . . .
O1W O 0.4506(14) 0.3505(9) 0.2507(8) 0.020(4) Uiso 1 1 d . . .
O2W O -0.1783(15) 0.5563(10) 0.2181(9) 0.028(5) Uiso 1 1 d . . .
O3W O -0.515(2) 0.3099(16) 0.0517(14) 0.008(6) Uiso 0.50 1 d P . .
O4W O -0.236(2) 0.2338(14) -0.0340(11) 0.050(7) Uani 1 1 d . . .
O5W O -0.488(3) 0.1512(17) -0.0688(17) 0.077(10) Uani 1 1 d . . .
O6W O 0.9886(13) 0.5454(9) 0.4223(8) 0.018(4) Uiso 1 1 d . . .
O7W O 0.5847(14) 0.3710(13) 0.3480(12) 0.044(7) Uani 1 1 d . . .
O8W O 0.709(2) 0.2048(18) 0.4023(13) 0.063(9) Uani 1 1 d . A .
O9W O 0.920(2) 0.3276(13) 0.5074(12) 0.055(8) Uani 1 1 d . A .
O10W O 0.490(2) 0.2345(17) 0.3803(14) 0.066(9) Uani 1 1 d . A .
O11W O 0.7945(15) 0.5974(11) 0.3371(9) 0.029(5) Uani 1 1 d . . .
O12W O 0.8478(17) 0.6383(12) 0.4772(9) 0.035(5) Uani 1 1 d . . .
O13W O 0.8249(15) 0.4772(10) 0.4648(9) 0.028(5) Uiso 1 1 d . . .
O14W O 0.1953(18) 0.6391(13) 0.0379(12) 0.044(6) Uani 1 1 d . . .
O15W O 0.303(2) 0.4697(13) 0.4575(11) 0.050(7) Uani 1 1 d . . .
O16W O 0.3950(17) 0.0319(11) 0.0714(13) 0.049(7) Uani 1 1 d . . .
O17W O 0.007(2) 0.1923(15) -0.1030(13) 0.059(8) Uiso 1 1 d . . .
O18W O 0.483(2) 0.5737(15) -0.0256(13) 0.005(6) Uiso 0.50 1 d P . .
O19W O 0.405(3) 0.0899(18) 0.3818(15) 0.073(9) Uiso 1 1 d . A .
O20W O 0.491(4) 0.102(3) 0.270(2) 0.046(13) Uiso 0.50 1 d P A .
O21W O 0.647(3) 0.0490(15) 0.3686(19) 0.097(14) Uani 1 1 d . A .
O22W O 0.296(2) 0.2552(16) -0.0010(12) 0.055(8) Uani 1 1 d . . .
O23W O 0.814(2) 0.218(2) 0.5153(15) 0.075(11) Uani 1 1 d . . .
O24W O 0.421(2) 0.3299(19) 0.4689(13) 0.079(11) Uani 1 1 d . . .
O25W O 0.408(2) 0.1943(14) 0.2340(14) 0.057(8) Uani 1 1 d . . .
O26W O 0.356(2) 0.0293(12) 0.2814(13) 0.053(7) Uani 1 1 d . . .
O27W O 0.449(3) 0.1405(19) 0.1123(17) 0.083(11) Uiso 1 1 d . . .
O28W O 0.765(2) 0.7330(13) 0.5566(12) 0.048(6) Uiso 1 1 d . . .
O29W O 0.922(3) 0.6329(19) 0.0554(16) 0.019(8) Uiso 0.50 1 d P . .
O30W O 0.961(2) 0.7396(17) 0.2456(15) 0.014(7) Uiso 0.50 1 d P . .
O31W O 0.662(4) 0.886(2) 0.157(2) 0.039(11) Uiso 0.50 1 d P . .
O32W O 0.217(3) 0.488(2) -0.0812(18) 0.027(9) Uiso 0.50 1 d P . .
O33W O 0.219(3) 0.961(2) 0.2766(18) 0.026(9) Uiso 0.50 1 d P . .
O34W O 0.627(3) 0.5892(19) 0.0641(17) 0.021(8) Uiso 0.50 1 d P . .
O35W O 0.899(4) 0.772(3) 0.355(2) 0.046(13) Uiso 0.50 1 d P . .
O36W O 0.296(3) 0.2398(19) 0.8935(17) 0.022(8) Uiso 0.50 1 d P . .
O37W O 0.897(3) 0.541(2) 0.0349(18) 0.026(9) Uiso 0.50 1 d P . .
O38W O 0.019(3) 0.555(2) 0.9753(18) 0.027(9) Uiso 0.50 1 d P . .

loop_
_atom_site_aniso_label
_atom_site_aniso_U_11
_atom_site_aniso_U_22
_atom_site_aniso_U_33
_atom_site_aniso_U_23
_atom_site_aniso_U_13
_atom_site_aniso_U_12
Fe1 0.0123(17) 0.0112(18) 0.0171(18) 0.0047(15) 0.0053(14) 0.0028(14)
Fe2 0.0123(16) 0.0089(17) 0.0129(17) 0.0061(14) 0.0041(13) 0.0031(13)
Fe3 0.0102(16) 0.0127(18) 0.0133(17) 0.0053(15) 0.0033(13) 0.0018(13)
W1 0.0179(6) 0.0112(6) 0.0347(7) 0.0045(5) 0.0112(5) -0.0039(4)
W2 0.0229(6) 0.0077(5) 0.0340(7) 0.0018(5) 0.0130(5) -0.0031(5)
W3 0.0232(6) 0.0093(6) 0.0358(7) 0.0103(5) 0.0152(5) 0.0013(5)
W1A 0.047(10) 0.020(8) 0.037(9) 0.004(7) 0.021(8) 0.005(7)
W2A 0.049(11) 0.045(12) 0.033(10) 0.013(9) -0.012(8) -0.003(9)
W3A 0.099(18) 0.019(10) 0.059(14) 0.015(9) 0.035(13) 0.024(11)
W4 0.0195(5) 0.0111(5) 0.0267(6) 0.0092(4) 0.0114(4) 0.0052(4)
W5 0.0193(5) 0.0120(5) 0.0227(5) 0.0096(4) 0.0110(4) 0.0049(4)
W6 0.0138(5) 0.0148(5) 0.0233(6) 0.0071(4) 0.0078(4) 0.0000(4)
W7 0.0140(5) 0.0171(6) 0.0225(6) 0.0041(5) 0.0030(4) -0.0035(4)
W8 0.0181(5) 0.0143(5) 0.0204(5) 0.0007(4) 0.0065(4) -0.0019(4)
W9 0.0210(5) 0.0093(5) 0.0273(6) 0.0031(4) 0.0125(5) 0.0024(4)
W10 0.0137(5) 0.0099(5) 0.0170(5) 0.0042(4) 0.0074(4) 0.0027(4)
W11 0.0135(5) 0.0104(5) 0.0158(5) 0.0064(4) 0.0053(4) 0.0037(4)
W12 0.0139(5) 0.0107(5) 0.0133(5) 0.0054(4) 0.0064(4) 0.0043(4)
W13 0.0124(5) 0.0139(5) 0.0166(5) 0.0056(4) 0.0066(4) 0.0033(4)
W14 0.0111(5) 0.0165(5) 0.0166(5) 0.0061(4) 0.0014(4) -0.0006(4)
W15 0.0108(4) 0.0142(5) 0.0151(5) 0.0044(4) 0.0043(4) 0.0003(4)
W16 0.0124(5) 0.0141(5) 0.0145(5) 0.0052(4) 0.0038(4) 0.0023(4)
W17 0.0125(5) 0.0149(5) 0.0148(5) 0.0051(4) 0.0035(4) 0.0032(4)
W18 0.0110(4) 0.0102(5) 0.0112(5) 0.0026(4) 0.0021(4) 0.0020(4)
W19 0.0112(4) 0.0096(5) 0.0121(5) 0.0034(4) 0.0029(4) 0.0032(4)
W20 0.0111(4) 0.0119(5) 0.0124(5) 0.0055(4) 0.0031(4) 0.0035(4)
W21 0.0114(4) 0.0107(5) 0.0104(5) 0.0038(4) 0.0040(4) 0.0024(4)
W22 0.0185(5) 0.0127(5) 0.0178(5) 0.0079(4) 0.0054(4) 0.0012(4)
W23 0.0136(5) 0.0162(5) 0.0209(5) 0.0074(4) 0.0045(4) -0.0011(4)
W24 0.0126(5) 0.0137(5) 0.0169(5) 0.0038(4) 0.0021(4) -0.0010(4)
W25 0.0165(5) 0.0111(5) 0.0165(5) 0.0001(4) 0.0037(4) -0.0001(4)
W26 0.0180(5) 0.0102(5) 0.0180(5) 0.0033(4) 0.0053(4) 0.0047(4)
W27 0.0189(5) 0.0108(5) 0.0187(5) 0.0067(4) 0.0037(4) 0.0041(4)
W28 0.0270(6) 0.0080(5) 0.0253(6) 0.0054(4) 0.0068(5) 0.0010(4)
W29 0.0233(6) 0.0117(5) 0.0276(6) 0.0070(5) 0.0082(5) -0.0041(4)
W30 0.0216(5) 0.0098(5) 0.0249(6) 0.0016(4) 0.0042(4) -0.0042(4)
P1 0.023(3) 0.016(3) 0.019(3) 0.007(3) 0.011(3) 0.008(3)
P2 0.017(3) 0.010(3) 0.023(4) 0.004(3) 0.005(3) 0.005(3)
P3 0.005(3) 0.012(3) 0.017(3) 0.005(3) 0.001(2) -0.006(2)
P4 0.018(3) 0.014(3) 0.021(4) 0.007(3) 0.007(3) 0.001(3)
Na1 0.042(8) 0.060(10) 0.066(11) 0.037(9) 0.012(7) 0.018(7)
Na2 0.016(5) 0.023(6) 0.016(5) 0.004(5) -0.001(4) -0.002(4)
Na3 0.024(8) 0.020(8) 0.021(8) 0.010(7) 0.008(6) 0.010(6)
Na4 0.027(6) 0.029(7) 0.026(6) 0.010(5) -0.001(5) 0.003(5)
Na5 0.025(7) 0.045(9) 0.073(11) -0.014(8) 0.033(7) -0.009(6)
Na6 0.054(10) 0.060(11) 0.077(12) 0.040(10) 0.017(9) 0.005(8)
Na7 0.059(12) 0.12(2) 0.106(18) 0.055(15) 0.024(12) 0.004(12)
Na8 0.067(12) 0.100(16) 0.064(12) 0.027(11) 0.030(10) 0.027(11)
Na9 0.061(10) 0.071(12) 0.044(9) 0.027(8) 0.019(8) 0.032(9)
Na10 0.070(12) 0.049(11) 0.077(13) -0.010(9) 0.023(10) 0.010(9)
Na11 0.13(2) 0.009(8) 0.18(3) -0.007(12) 0.030(19) -0.013(10)
O4W 0.059(17) 0.052(17) 0.034(14) 0.020(13) -0.010(12) -0.007(14)
O5W 0.08(2) 0.07(2) 0.09(3) 0.05(2) 0.00(2) 0.001(18)
O7W 0.011(10) 0.069(18) 0.076(18) 0.066(16) -0.006(10) -0.014(10)
O8W 0.040(15) 0.12(3) 0.062(19) 0.06(2) 0.026(14) 0.026(17)
O9W 0.08(2) 0.035(15) 0.053(17) 0.029(14) -0.008(15) -0.010(14)
O10W 0.063(19) 0.09(3) 0.07(2) 0.06(2) 0.029(16) 0.016(18)
O11W 0.024(11) 0.040(13) 0.031(12) 0.023(10) 0.007(9) 0.005(9)
O12W 0.040(13) 0.043(14) 0.018(11) 0.004(10) 0.006(9) 0.023(11)
O14W 0.041(14) 0.055(17) 0.057(16) 0.034(14) 0.027(12) 0.022(12)
O15W 0.070(19) 0.041(16) 0.034(14) 0.006(12) 0.012(13) 0.004(14)
O16W 0.032(13) 0.015(11) 0.070(18) -0.017(12) -0.004(12) 0.005(10)
O21W 0.15(4) 0.031(18) 0.13(3) 0.03(2) 0.07(3) 0.01(2)
O22W 0.054(17) 0.08(2) 0.051(17) 0.042(16) 0.010(13) 0.021(15)
O23W 0.06(2) 0.13(3) 0.08(2) 0.08(2) 0.025(17) 0.05(2)
O24W 0.048(18) 0.10(3) 0.044(18) -0.015(18) -0.006(14) -0.017(18)
O25W 0.065(19) 0.044(17) 0.07(2) 0.030(15) 0.014(16) 0.015(14)
O26W 0.053(16) 0.026(14) 0.08(2) 0.008(13) 0.015(15) 0.022(12)

loop_
_atom_type_symbol
_atom_type_description
_atom_type_scat_dispersion_real
_atom_type_scat_dispersion_imag
_atom_type_scat_source
O O 0.0106 0.0060 'International Tables Vol C Tables 4.2.6.8 and 6.1.1.4'
Na Na 0.0362 0.0249 'International Tables Vol C Tables 4.2.6.8 and 6.1.1.4'
P P 0.1023 0.0942 'International Tables Vol C Tables 4.2.6.8 and 6.1.1.4'
Fe Fe 0.3463 0.8444 'International Tables Vol C Tables 4.2.6.8 and 6.1.1.4'
W W -0.8490 6.8722 'International Tables Vol C Tables 4.2.6.8 and 6.1.1.4'

loop_
_geom_angle_atom_site_label_1
_geom_angle_atom_site_label_2
_geom_angle_atom_site_label_3
_geom_angle
_geom_angle_site_symmetry_1
_geom_angle_site_symmetry_3
_geom_angle_publ_flag
O51 Fe1 O52 88.5(8) . . ?
O51 Fe1 O57 171.4(7) . . ?
O52 Fe1 O57 90.7(7) . . ?
O51 Fe1 O58 92.8(7) . . ?
O52 Fe1 O58 170.3(7) . . ?
O57 Fe1 O58 86.6(7) . . ?
O51 Fe1 O1W 87.7(8) . . ?
O52 Fe1 O1W 90.1(8) . . ?
O57 Fe1 O1W 100.9(7) . . ?
O58 Fe1 O1W 99.5(7) . . ?
O51 Fe1 O32 90.9(7) . . ?
O52 Fe1 O32 89.8(7) . . ?
O57 Fe1 O32 80.5(7) . . ?
O58 Fe1 O32 80.6(7) . . ?
O1W Fe1 O32 178.6(7) . . ?
O59 Fe2 O56 97.1(7) . . ?
O59 Fe2 O54 93.3(7) . . ?
O56 Fe2 O54 90.0(7) . . ?
O59 Fe2 O58 99.8(7) . . ?
O56 Fe2 O58 91.7(7) . . ?
O54 Fe2 O58 166.5(7) . . ?
O59 Fe2 O78 92.9(7) . . ?
O56 Fe2 O78 170.0(7) . . ?
O54 Fe2 O78 89.4(7) . . ?
O58 Fe2 O78 86.6(6) . . ?
O59 Fe2 O32 172.9(7) . . ?
O56 Fe2 O32 90.0(7) . . ?
O54 Fe2 O32 86.8(7) . . ?
O58 Fe2 O32 79.8(7) . . ?
O78 Fe2 O32 80.0(6) . . ?
O59 Fe2 Na2 86.8(5) . . ?
O56 Fe2 Na2 130.7(5) . . ?
O54 Fe2 Na2 40.7(5) . . ?
O58 Fe2 Na2 136.2(5) . . ?
O78 Fe2 Na2 49.6(5) . . ?
O32 Fe2 Na2 88.6(5) . . ?
O62 Fe3 O53 94.2(7) . . ?
O62 Fe3 O55 94.0(7) . . ?
O53 Fe3 O55 89.3(7) . . ?
O62 Fe3 O57 98.1(7) . . ?
O53 Fe3 O57 94.3(7) . . ?
O55 Fe3 O57 167.1(7) . . ?
O62 Fe3 O78 93.1(7) . . ?
O53 Fe3 O78 172.6(7) . . ?
O55 Fe3 O78 89.0(6) . . ?
O57 Fe3 O78 86.0(6) . . ?
O62 Fe3 O32 173.2(7) . . ?
O53 Fe3 O32 92.4(7) . . ?
O55 Fe3 O32 88.0(7) . . ?
O57 Fe3 O32 79.5(7) . . ?
O78 Fe3 O32 80.3(6) . . ?
O62 Fe3 Na2 88.1(5) . . ?
O53 Fe3 Na2 129.0(5) . . ?
O55 Fe3 Na2 39.8(5) . . ?
O57 Fe3 Na2 135.9(5) . . ?
O78 Fe3 Na2 50.0(5) . . ?
O32 Fe3 Na2 89.2(5) . . ?
O5 W1 O7 102.8(10) . . ?
O5 W1 O12 102.0(10) . . ?
O7 W1 O12 89.8(9) . . ?
O5 W1 O6 100.8(10) . . ?
O7 W1 O6 86.3(10) . . ?
O12 W1 O6 157.1(10) . . ?
O5 W1 O4 99.2(10) . . ?
O7 W1 O4 157.9(8) . . ?
O12 W1 O4 88.4(9) . . ?
O6 W1 O4 86.8(10) . . ?
O5 W1 O25 170.4(9) . . ?
O7 W1 O25 84.5(8) . . ?
O12 W1 O25 84.0(8) . . ?
O6 W1 O25 73.2(8) . . ?
O4 W1 O25 73.4(7) . . ?
O3 W2 O11 103.3(10) . . ?
O3 W2 O10 103.5(10) . . ?
O11 W2 O10 88.9(9) . . ?
O3 W2 O4 99.3(10) . . ?
O11 W2 O4 88.2(9) . . ?
O10 W2 O4 157.1(9) . . ?
O3 W2 O2 98.8(11) . . ?
O11 W2 O2 157.9(10) . . ?
O10 W2 O2 87.5(10) . . ?
O4 W2 O2 86.8(9) . . ?
O3 W2 O25 170.5(9) . . ?
O11 W2 O25 83.2(8) . . ?
O10 W2 O25 83.4(8) . . ?
O4 W2 O25 73.7(8) . . ?
O2 W2 O25 74.8(9) . . ?
O1 W3 O8 103.2(10) . . ?
O1 W3 O9 103.9(10) . . ?
O8 W3 O9 87.9(9) . . ?
O1 W3 O6 99.9(11) . . ?
O8 W3 O6 88.3(10) . . ?
O9 W3 O6 156.1(10) . . ?
O1 W3 O2 97.5(11) . . ?
O8 W3 O2 159.3(10) . . ?
O9 W3 O2 86.2(10) . . ?
O6 W3 O2 89.1(10) . . ?
O1 W3 O25 170.2(9) . . ?
O8 W3 O25 84.2(7) . . ?
O9 W3 O25 82.6(8) . . ?
O6 W3 O25 73.6(8) . . ?
O2 W3 O25 75.4(9) . . ?
O6 W1A O7 130(2) . . ?
O6 W1A O8 119(2) . . ?
O7 W1A O8 106.7(12) . . ?
O6 W1A O25 87.3(18) . . ?
O7 W1A O25 82.4(10) . . ?
O8 W1A O25 79.5(9) . . ?
O4 W2A O12 141(2) . . ?
O4 W2A O11 112(2) . . ?
O12 W2A O11 105.5(14) . . ?
O4 W2A O25 90.7(17) . . ?
O12 W2A O25 85.4(11) . . ?
O11 W2A O25 77.7(10) . . ?
O2 W3A O9 128(3) . . ?
O2 W3A O10 132(3) . . ?
O9 W3A O10 96.6(15) . . ?
O2 W3A O25 114(3) . . ?
O9 W3A O25 84.2(11) . . ?
O10 W3A O25 83.5(11) . . ?
O18 W4 O46 100.1(9) . . ?
O18 W4 O17 102.0(9) . . ?
O46 W4 O17 89.0(9) . . ?
O18 W4 O19 98.4(8) . . ?
O46 W4 O19 93.0(8) . . ?
O17 W4 O19 158.8(8) . . ?
O18 W4 O9 97.4(9) . . ?
O46 W4 O9 162.6(9) . . ?
O17 W4 O9 87.2(9) . . ?
O19 W4 O9 84.7(8) . . ?
O18 W4 O28 171.2(8) . . ?
O46 W4 O28 83.3(8) . . ?
O17 W4 O28 86.1(8) . . ?
O19 W4 O28 73.2(7) . . ?
O9 W4 O28 79.5(8) . . ?
O16 W5 O47 100.2(8) . . ?
O16 W5 O17 101.6(8) . . ?
O47 W5 O17 89.8(8) . . ?
O16 W5 O15 97.9(8) . . ?
O47 W5 O15 91.1(8) . . ?
O17 W5 O15 160.0(8) . . ?
O16 W5 O8 97.7(8) . . ?
O47 W5 O8 162.0(8) . . ?
O17 W5 O8 85.0(8) . . ?
O15 W5 O8 88.1(8) . . ?
O16 W5 O27 170.9(8) . . ?
O47 W5 O27 82.2(7) . . ?
O17 W5 O27 87.0(7) . . ?
O15 W5 O27 73.3(7) . . ?
O8 W5 O27 80.3(7) . . ?
O14 W6 O48 100.6(8) . . ?
O14 W6 O13 101.8(8) . . ?
O48 W6 O13 91.1(8) . . ?
O14 W6 O15 98.6(8) . . ?
O48 W6 O15 91.2(8) . . ?
O13 W6 O15 158.7(8) . . ?
O14 W6 O7 96.9(8) . . ?
O48 W6 O7 162.4(8) . . ?
O13 W6 O7 85.3(8) . . ?
O15 W6 O7 86.2(8) . . ?
O14 W6 O27 171.9(8) . . ?
O48 W6 O27 82.3(7) . . ?
O13 W6 O27 85.6(7) . . ?
O15 W6 O27 73.7(7) . . ?
O7 W6 O27 80.3(7) . . ?
O24 W7 O49 100.9(9) . . ?
O24 W7 O13 100.6(9) . . ?
O49 W7 O13 89.7(8) . . ?
O24 W7 O23 99.9(10) . . ?
O49 W7 O23 94.8(9) . . ?
O13 W7 O23 157.8(9) . . ?
O24 W7 O12 94.8(9) . . ?
O49 W7 O12 163.9(9) . . ?
O13 W7 O12 83.8(8) . . ?
O23 W7 O12 86.0(9) . . ?
O24 W7 O26 172.2(9) . . ?
O49 W7 O26 83.4(8) . . ?
O13 W7 O26 85.9(7) . . ?
O23 W7 O26 73.1(8) . . ?
O12 W7 O26 81.4(8) . . ?
O22 W8 O50 101.1(9) . . ?
O22 W8 O21 100.6(9) . . ?
O50 W8 O21 92.6(8) . . ?
O22 W8 O23 100.5(10) . . ?
O50 W8 O23 91.6(9) . . ?
O21 W8 O23 157.2(9) . . ?
O22 W8 O11 96.1(9) . . ?
O50 W8 O11 162.7(8) . . ?
O21 W8 O11 82.8(8) . . ?
O23 W8 O11 86.5(9) . . ?
O22 W8 O26 172.0(9) . . ?
O50 W8 O26 82.8(7) . . ?
O21 W8 O26 86.1(7) . . ?
O23 W8 O26 72.2(8) . . ?
O11 W8 O26 80.3(8) . . ?
O20 W9 O45 101.3(10) . . ?
O20 W9 O21 101.6(9) . . ?
O45 W9 O21 90.6(8) . . ?
O20 W9 O19 99.0(9) . . ?
O45 W9 O19 94.0(8) . . ?
O21 W9 O19 157.6(7) . . ?
O20 W9 O10 96.6(9) . . ?
O45 W9 O10 162.0(8) . . ?
O21 W9 O10 83.7(8) . . ?
O19 W9 O10 85.2(8) . . ?
O20 W9 O28 171.7(9) . . ?
O45 W9 O28 82.8(8) . . ?
O21 W9 O28 85.5(7) . . ?
O19 W9 O28 73.4(7) . . ?
O10 W9 O28 79.7(8) . . ?
O41 W10 O55 99.7(7) . . ?
O41 W10 O42 103.2(8) . . ?
O55 W10 O42 91.9(7) . . ?
O41 W10 O45 96.8(8) . . ?
O55 W10 O45 163.3(7) . . ?
O42 W10 O45 86.6(8) . . ?
O41 W10 O40 97.8(8) . . ?
O55 W10 O40 92.3(7) . . ?
O42 W10 O40 157.5(8) . . ?
O45 W10 O40 83.1(8) . . ?
O41 W10 O30 170.5(7) . . ?
O55 W10 O30 81.7(6) . . ?
O42 W10 O30 86.0(7) . . ?
O45 W10 O30 81.6(7) . . ?
O40 W10 O30 72.8(7) . . ?
O41 W10 Na2 87.1(6) . . ?
O55 W10 Na2 44.8(5) . . ?
O42 W10 Na2 136.8(6) . . ?
O45 W10 Na2 134.5(6) . . ?
O40 W10 Na2 51.5(6) . . ?
O30 W10 Na2 87.5(5) . . ?
O39 W11 O54 102.0(8) . . ?
O39 W11 O38 100.7(8) . . ?
O54 W11 O38 92.3(8) . . ?
O39 W11 O40 98.9(8) . . ?
O54 W11 O40 91.5(8) . . ?
O38 W11 O40 158.8(8) . . ?
O39 W11 O46 93.7(9) . . ?
O54 W11 O46 164.3(8) . . ?
O38 W11 O46 84.9(8) . . ?
O40 W11 O46 85.9(8) . . ?
O39 W11 O30 172.3(7) . . ?
O54 W11 O30 81.2(7) . . ?
O38 W11 O30 86.0(7) . . ?
O40 W11 O30 74.0(7) . . ?
O46 W11 O30 83.1(7) . . ?
O39 W11 Na2 90.7(6) . . ?
O54 W11 Na2 44.6(6) . . ?
O38 W11 Na2 136.9(6) . . ?
O40 W11 Na2 50.4(6) . . ?
O46 W11 Na2 136.1(6) . . ?
O30 W11 Na2 86.8(5) . . ?
O37 W12 O56 100.2(8) . . ?
O37 W12 O36 99.4(8) . . ?
O56 W12 O36 95.1(8) . . ?
O37 W12 O38 100.0(8) . . ?
O56 W12 O38 91.4(7) . . ?
O36 W12 O38 158.1(8) . . ?
O37 W12 O47 94.5(8) . . ?
O56 W12 O47 165.2(7) . . ?
O36 W12 O47 83.2(8) . . ?
O38 W12 O47 85.3(8) . . ?
O37 W12 O31 172.5(8) . . ?
O56 W12 O31 83.7(7) . . ?
O36 W12 O31 73.9(7) . . ?
O38 W12 O31 86.1(7) . . ?
O47 W12 O31 81.7(7) . . ?
O37 W12 Na9 33.8(7) . . ?
O56 W12 Na9 131.8(6) . . ?
O36 W12 Na9 104.4(6) . . ?
O38 W12 Na9 86.4(6) . . ?
O47 W12 Na9 62.5(6) . . ?
O31 W12 Na9 143.9(5) . . ?
O35 W13 O51 102.1(8) . . ?
O35 W13 O34 103.5(8) . . ?
O51 W13 O34 92.8(8) . . ?
O35 W13 O36 98.0(8) . . ?
O51 W13 O36 93.4(8) . . ?
O34 W13 O36 155.7(8) . . ?
O35 W13 O48 95.8(8) . . ?
O51 W13 O48 162.1(7) . . ?
O34 W13 O48 83.1(7) . . ?
O36 W13 O48 83.8(8) . . ?
O35 W13 O31 170.8(7) . . ?
O51 W13 O31 81.4(7) . . ?
O34 W13 O31 84.7(7) . . ?
O36 W13 O31 73.1(7) . . ?
O48 W13 O31 81.0(7) . . ?
O33 W14 O52 101.3(8) . . ?
O33 W14 O34 102.9(8) . . ?
O52 W14 O34 92.4(8) . . ?
O33 W14 O44 98.6(8) . . ?
O52 W14 O44 94.4(8) . . ?
O34 W14 O44 155.7(8) . . ?
O33 W14 O49 95.6(8) . . ?
O52 W14 O49 163.1(8) . . ?
O34 W14 O49 83.3(8) . . ?
O44 W14 O49 83.4(8) . . ?
O33 W14 O29 170.7(7) . . ?
O52 W14 O29 82.0(7) . . ?
O34 W14 O29 85.5(6) . . ?
O44 W14 O29 72.4(7) . . ?
O49 W14 O29 81.4(7) . . ?
O43 W15 O53 99.3(8) . . ?
O43 W15 O44 98.1(9) . . ?
O53 W15 O44 92.8(8) . . ?
O43 W15 O42 104.7(8) . . ?
O53 W15 O42 90.8(7) . . ?
O44 W15 O42 156.0(8) . . ?
O43 W15 O50 95.1(8) . . ?
O53 W15 O50 165.5(7) . . ?
O44 W15 O50 86.5(8) . . ?
O42 W15 O50 84.3(7) . . ?
O43 W15 O29 170.7(7) . . ?
O53 W15 O29 82.5(6) . . ?
O44 W15 O29 72.7(7) . . ?
O42 W15 O29 84.3(6) . . ?
O50 W15 O29 83.4(6) . . ?
O61 W16 O71 100.8(8) . . ?
O61 W16 O70 98.1(7) . . ?
O71 W16 O70 102.6(8) . . ?
O61 W16 O72 94.9(7) . . ?
O71 W16 O72 101.1(8) . . ?
O70 W16 O72 150.2(7) . . ?
O61 W16 O87 167.2(7) . . ?
O71 W16 O87 91.6(8) . . ?
O70 W16 O87 82.3(7) . . ?
O72 W16 O87 79.3(7) . . ?
O61 W16 O75 85.6(7) . . ?
O71 W16 O75 172.1(7) . . ?
O70 W16 O75 71.7(6) . . ?
O72 W16 O75 82.8(6) . . ?
O87 W16 O75 82.4(6) . . ?
O61 W16 Na4 63.7(6) . 1_455 ?
O71 W16 Na4 40.1(7) . 1_455 ?
O70 W16 Na4 120.5(5) . 1_455 ?
O72 W16 Na4 89.3(5) . 1_455 ?
O87 W16 Na4 127.1(5) . 1_455 ?
O75 W16 Na4 147.5(5) . 1_455 ?
O61 W16 Na2 27.6(6) . . ?
O71 W16 Na2 119.2(7) . . ?
O70 W16 Na2 74.3(5) . . ?
O72 W16 Na2 109.0(5) . . ?
O87 W16 Na2 144.4(5) . . ?
O75 W16 Na2 65.1(5) . . ?
Na4 W16 Na2 88.2(3) 1_455 . ?
O69 W17 O60 101.0(9) . . ?
O69 W17 O70 102.5(8) . . ?
O60 W17 O70 98.4(8) . . ?
O69 W17 O68 99.8(8) . . ?
O60 W17 O68 93.5(8) . . ?
O70 W17 O68 152.1(7) . . ?
O69 W17 O86 89.9(8) . . ?
O60 W17 O86 168.4(8) . . ?
O70 W17 O86 82.7(7) . . ?
O68 W17 O86 80.8(7) . . ?
O69 W17 O75 169.8(8) . . ?
O60 W17 O75 88.5(8) . . ?
O70 W17 O75 71.9(6) . . ?
O68 W17 O75 83.4(6) . . ?
O86 W17 O75 80.9(6) . . ?
O69 W17 Na2 122.0(7) . . ?
O60 W17 Na2 29.3(6) . . ?
O70 W17 Na2 74.2(5) . . ?
O68 W17 Na2 107.4(5) . . ?
O86 W17 Na2 143.7(5) . . ?
O75 W17 Na2 65.5(5) . . ?
O67 W18 O59 100.9(8) . . ?
O67 W18 O68 100.8(8) . . ?
O59 W18 O68 95.6(8) . . ?
O67 W18 O85 95.6(8) . . ?
O59 W18 O85 161.5(8) . . ?
O68 W18 O85 89.5(7) . . ?
O67 W18 O66 99.8(8) . . ?
O59 W18 O66 87.2(7) . . ?
O68 W18 O66 158.2(7) . . ?
O85 W18 O66 81.7(7) . . ?
O67 W18 O77 172.7(7) . . ?
O59 W18 O77 80.9(7) . . ?
O68 W18 O77 86.0(7) . . ?
O85 W18 O77 81.7(7) . . ?
O66 W18 O77 73.1(6) . . ?
O67 W18 Na11 62.4(8) . . ?
O59 W18 Na11 127.6(6) . . ?
O68 W18 Na11 134.8(6) . . ?
O85 W18 Na11 54.4(6) . . ?
O66 W18 Na11 52.4(7) . . ?
O77 W18 Na11 110.9(7) . . ?
O65 W19 O66 101.5(8) . . ?
O65 W19 O64 101.0(7) . . ?
O66 W19 O64 157.4(7) . . ?
O65 W19 O84 98.7(8) . . ?
O66 W19 O84 88.0(8) . . ?
O64 W19 O84 87.0(7) . . ?
O65 W19 O58 97.2(7) . . ?
O66 W19 O58 92.2(7) . . ?
O64 W19 O58 86.7(7) . . ?
O84 W19 O58 163.8(7) . . ?
O65 W19 O77 174.4(7) . . ?
O66 W19 O77 73.4(7) . . ?
O64 W19 O77 84.1(6) . . ?
O84 W19 O77 83.6(7) . . ?
O58 W19 O77 80.9(6) . . ?
O63 W20 O74 100.9(7) . . ?
O63 W20 O83 97.3(8) . . ?
O74 W20 O83 87.7(7) . . ?
O63 W20 O64 100.9(7) . . ?
O74 W20 O64 158.0(7) . . ?
O83 W20 O64 87.0(7) . . ?
O63 W20 O57 97.3(8) . . ?
O74 W20 O57 91.1(7) . . ?
O83 W20 O57 165.3(6) . . ?
O64 W20 O57 88.7(7) . . ?
O63 W20 O76 174.6(7) . . ?
O74 W20 O76 74.6(6) . . ?
O83 W20 O76 85.6(6) . . ?
O64 W20 O76 83.7(6) . . ?
O57 W20 O76 80.0(6) . . ?
O73 W21 O62 101.2(8) . . ?
O73 W21 O72 101.0(8) . . ?
O62 W21 O72 94.2(7) . . ?
O73 W21 O88 95.1(8) . . ?
O62 W21 O88 163.0(7) . . ?
O72 W21 O88 87.2(7) . . ?
O73 W21 O74 99.9(7) . . ?
O62 W21 O74 89.9(7) . . ?
O72 W21 O74 157.5(7) . . ?
O88 W21 O74 82.6(6) . . ?
O73 W21 O76 173.9(7) . . ?
O62 W21 O76 81.2(7) . . ?
O72 W21 O76 84.3(7) . . ?
O88 W21 O76 82.0(6) . . ?
O74 W21 O76 74.4(6) . . ?
O99 W22 O88 101.6(8) . . ?
O99 W22 O100 98.2(8) . . ?
O88 W22 O100 95.2(8) . . ?
O99 W22 O98 101.3(8) . . ?
O88 W22 O98 89.8(7) . . ?
O100 W22 O98 158.5(8) . . ?
O99 W22 O104 95.6(8) . . ?
O88 W22 O104 162.5(7) . . ?
O100 W22 O104 85.1(8) . . ?
O98 W22 O104 84.0(8) . . ?
O99 W22 O79 171.8(8) . . ?
O88 W22 O79 82.0(7) . . ?
O100 W22 O79 74.0(7) . . ?
O98 W22 O79 86.0(7) . . ?
O104 W22 O79 81.3(7) . . ?
O97 W23 O87 101.8(8) . . ?
O97 W23 O98 101.1(8) . . ?
O87 W23 O98 93.9(8) . . ?
O97 W23 O96 99.8(8) . . ?
O87 W23 O96 94.1(8) . . ?
O98 W23 O96 155.6(8) . . ?
O97 W23 O103 95.8(8) . . ?
O87 W23 O103 162.3(8) . . ?
O98 W23 O103 80.9(8) . . ?
O96 W23 O103 84.6(8) . . ?
O97 W23 O81 172.0(8) . . ?
O87 W23 O81 84.0(7) . . ?
O98 W23 O81 83.8(7) . . ?
O96 W23 O81 74.1(7) . . ?
O103 W23 O81 78.7(7) . . ?
O95 W24 O86 100.5(9) . . ?
O95 W24 O96 98.1(9) . . ?
O86 W24 O96 94.2(8) . . ?
O95 W24 O94 100.8(9) . . ?
O86 W24 O94 92.3(8) . . ?
O96 W24 O94 158.5(8) . . ?
O95 W24 O102 95.6(9) . . ?
O86 W24 O102 163.7(8) . . ?
O96 W24 O102 86.1(8) . . ?
O94 W24 O102 82.0(8) . . ?
O95 W24 O81 171.9(8) . . ?
O86 W24 O81 83.2(7) . . ?
O96 W24 O81 74.4(7) . . ?
O94 W24 O81 86.1(7) . . ?
O102 W24 O81 81.2(7) . . ?
O95 W24 Na1 36.9(7) . . ?
O86 W24 Na1 65.9(6) . . ?
O96 W24 Na1 111.8(6) . . ?
O94 W24 Na1 89.6(6) . . ?
O102 W24 Na1 129.0(6) . . ?
O81 W24 Na1 148.6(5) . . ?
O93 W25 O94 99.3(9) . . ?
O93 W25 O85 98.6(9) . . ?
O94 W25 O85 91.2(8) . . ?
O93 W25 O92 101.3(8) . . ?
O94 W25 O92 158.9(8) . . ?
O85 W25 O92 90.0(8) . . ?
O93 W25 O101 98.7(9) . . ?
O94 W25 O101 84.4(8) . . ?
O85 W25 O101 162.6(8) . . ?
O92 W25 O101 88.2(8) . . ?
O93 W25 O80 175.6(8) . . ?
O94 W25 O80 85.1(7) . . ?
O85 W25 O80 81.9(7) . . ?
O92 W25 O80 74.2(7) . . ?
O101 W25 O80 81.0(7) . . ?
O91 W26 O84 100.4(9) . . ?
O91 W26 O106 99.1(9) . . ?
O84 W26 O106 159.6(8) . . ?
O91 W26 O92 101.5(9) . . ?
O84 W26 O92 90.2(8) . . ?
O106 W26 O92 91.9(8) . . ?
O91 W26 O90 99.6(9) . . ?
O84 W26 O90 86.8(8) . . ?
O106 W26 O90 84.0(8) . . ?
O92 W26 O90 158.8(7) . . ?
O91 W26 O80 176.0(8) . . ?
O84 W26 O80 80.2(7) . . ?
O106 W26 O80 80.8(7) . . ?
O92 W26 O80 74.5(7) . . ?
O90 W26 O80 84.3(7) . . ?
O89 W27 O90 101.2(8) . . ?
O89 W27 O105 97.5(9) . . ?
O90 W27 O105 86.4(8) . . ?
O89 W27 O83 100.0(8) . . ?
O90 W27 O83 89.7(7) . . ?
O105 W27 O83 162.5(7) . . ?
O89 W27 O100 100.7(9) . . ?
O90 W27 O100 157.8(7) . . ?
O105 W27 O100 86.9(8) . . ?
O83 W27 O100 90.4(7) . . ?
O89 W27 O79 172.9(8) . . ?
O90 W27 O79 85.8(7) . . ?
O105 W27 O79 81.8(7) . . ?
O83 W27 O79 80.9(6) . . ?
O100 W27 O79 72.3(7) . . ?
O107 W28 O112 99.8(9) . . ?
O107 W28 O108 101.9(9) . . ?
O112 W28 O108 89.9(8) . . ?
O107 W28 O106 104.1(9) . . ?
O112 W28 O106 156.0(8) . . ?
O108 W28 O106 88.1(8) . . ?
O107 W28 O105 102.5(9) . . ?
O112 W28 O105 88.5(8) . . ?
O108 W28 O105 155.5(9) . . ?
O106 W28 O105 83.7(8) . . ?
O107 W28 O82 170.9(8) . . ?
O112 W28 O82 73.3(7) . . ?
O108 W28 O82 72.7(8) . . ?
O106 W28 O82 83.3(7) . . ?
O105 W28 O82 83.5(7) . . ?
O111 W29 O103 103.6(10) . . ?
O111 W29 O104 101.9(9) . . ?
O103 W29 O104 90.9(8) . . ?
O111 W29 O110 100.1(9) . . ?
O103 W29 O110 91.0(9) . . ?
O104 W29 O110 156.8(8) . . ?
O111 W29 O112 97.8(9) . . ?
O103 W29 O112 158.5(8) . . ?
O104 W29 O112 85.5(8) . . ?
O110 W29 O112 84.3(8) . . ?
O111 W29 O82 168.1(9) . . ?
O103 W29 O82 85.8(8) . . ?
O104 W29 O82 85.0(7) . . ?
O110 W29 O82 72.1(7) . . ?
O112 W29 O82 72.8(7) . . ?
O109 W30 O102 103.1(9) . . ?
O109 W30 O101 102.9(9) . . ?
O102 W30 O101 90.0(8) . . ?
O109 W30 O110 98.5(9) . . ?
O102 W30 O110 89.3(9) . . ?
O101 W30 O110 158.2(8) . . ?
O109 W30 O108 98.8(9) . . ?
O102 W30 O108 158.0(9) . . ?
O101 W30 O108 87.4(8) . . ?
O110 W30 O108 85.2(9) . . ?
O109 W30 O82 167.8(8) . . ?
O102 W30 O82 85.0(7) . . ?
O101 W30 O82 86.0(7) . . ?
O110 W30 O82 72.2(7) . . ?
O108 W30 O82 73.0(8) . . ?
W3A O2 W3 74(2) . . ?
W3A O2 W2 69(3) . . ?
W3 O2 W2 119.2(14) . . ?
W2A O4 W1 68.7(17) . . ?
W2A O4 W2 88.5(18) . . ?
W1 O4 W2 121.6(10) . . ?
W1A O6 W3 85.3(19) . . ?
W1A O6 W1 78.0(19) . . ?
W3 O6 W1 123.2(12) . . ?
W1A O7 W1 63.6(8) . . ?
W1A O7 W6 132.0(12) . . ?
W1 O7 W6 147.5(11) . . ?
W3 O8 W5 151.3(11) . . ?
W3 O8 W1A 64.3(8) . . ?
W5 O8 W1A 127.9(11) . . ?
W3 O9 W4 148.7(12) . . ?
W3 O9 W3A 57.0(9) . . ?
W4 O9 W3A 136.0(13) . . ?
W2 O10 W9 149.6(12) . . ?
W2 O10 W3A 56.7(10) . . ?
W9 O10 W3A 135.1(13) . . ?
W2 O11 W8 150.3(12) . . ?
W2 O11 W2A 66.7(9) . . ?
W8 O11 W2A 127.1(12) . . ?
W2A O12 W1 59.7(10) . . ?
W2A O12 W7 133.6(14) . . ?
W1 O12 W7 148.7(12) . . ?
W6 O13 W7 154.2(10) . . ?
W5 O15 W6 120.7(10) . . ?
W5 O16 Na1 151.3(11) . 2_565 ?
W5 O16 Na9 110.5(9) . . ?
Na1 O16 Na9 87.2(8) 2_565 . ?
W5 O17 W4 150.6(11) . . ?
W9 O19 W4 122.0(9) . . ?
W9 O21 W8 155.3(11) . . ?
W8 O22 Na10 162.4(13) . 2_666 ?
W8 O23 W7 122.5(12) . . ?
W7 O24 Na5 141.1(12) . . ?
P1 O25 W3A 126.7(13) . . ?
P1 O25 W2 124.8(11) . . ?
W3A O25 W2 47.8(7) . . ?
P1 O25 W1 125.2(11) . . ?
W3A O25 W1 108.1(11) . . ?
W2 O25 W1 91.3(7) . . ?
P1 O25 W3 124.4(11) . . ?
W3A O25 W3 47.7(7) . . ?
W2 O25 W3 90.6(7) . . ?
W1 O25 W3 90.0(6) . . ?
P1 O25 W2A 122.7(12) . . ?
W3A O25 W2A 94.5(11) . . ?
W2 O25 W2A 54.3(7) . . ?
W1 O25 W2A 45.3(6) . . ?
W3 O25 W2A 112.7(9) . . ?
P1 O25 W1A 121.3(11) . . ?
W3A O25 W1A 92.1(10) . . ?
W2 O25 W1A 113.9(9) . . ?
W1 O25 W1A 48.0(6) . . ?
W3 O25 W1A 50.4(6) . . ?
W2A O25 W1A 90.2(9) . . ?
P1 O26 W7 130.0(11) . . ?
P1 O26 W8 126.3(11) . . ?
W7 O26 W8 91.2(7) . . ?
P1 O27 W6 130.0(11) . . ?
P1 O27 W5 127.4(10) . . ?
W6 O27 W5 91.7(6) . . ?
P1 O28 W4 129.6(11) . . ?
P1 O28 W9 128.1(11) . . ?
W4 O28 W9 90.4(7) . . ?
P2 O29 W14 126.3(9) . . ?
P2 O29 W15 128.8(9) . . ?
W14 O29 W15 91.7(6) . . ?
P2 O30 W11 126.8(10) . . ?
P2 O30 W10 125.7(10) . . ?
W11 O30 W10 92.3(6) . . ?
P2 O31 W12 127.1(10) . . ?
P2 O31 W13 127.2(11) . . ?
W12 O31 W13 91.4(6) . . ?
P2 O32 Fe1 121.7(10) . . ?
P2 O32 Fe3 122.0(10) . . ?
Fe1 O32 Fe3 94.0(7) . . ?
P2 O32 Fe2 122.5(10) . . ?
Fe1 O32 Fe2 93.3(7) . . ?
Fe3 O32 Fe2 96.0(7) . . ?
W14 O33 Na4 141.3(10) . . ?
W13 O34 W14 143.4(10) . . ?
W12 O36 W13 121.2(10) . . ?
W12 O37 Na9 122.9(11) . . ?
W11 O38 W12 144.6(11) . . ?
W11 O40 W10 120.7(10) . . ?
W11 O40 Na2 94.5(8) . . ?
W10 O40 Na2 92.0(8) . . ?
W10 O41 Na5 172.9(11) . 1_455 ?
W10 O42 W15 146.3(10) . . ?
W15 O43 Na6 149.7(11) . 2_666 ?
W15 O44 W14 123.1(11) . . ?
W9 O45 W10 162.5(12) . . ?
W4 O46 W11 163.7(12) . . ?
W5 O47 W12 162.3(10) . . ?
W6 O48 W13 163.5(10) . . ?
W7 O49 W14 164.5(12) . . ?
W8 O50 W15 163.1(10) . . ?
W13 O51 Fe1 146.4(10) . . ?
W14 O52 Fe1 146.2(10) . . ?
W15 O53 Fe3 145.2(9) . . ?
W11 O54 Fe2 146.1(10) . . ?
W11 O54 Na2 103.6(8) . . ?
Fe2 O54 Na2 107.4(8) . . ?
W10 O55 Fe3 145.5(9) . . ?
W10 O55 Na2 102.2(7) . . ?
Fe3 O55 Na2 108.8(7) . . ?
W12 O56 Fe2 145.3(9) . . ?
W20 O57 Fe3 132.4(8) . . ?
W20 O57 Fe1 119.6(8) . . ?
Fe3 O57 Fe1 105.7(7) . . ?
W19 O58 Fe2 129.8(8) . . ?
W19 O58 Fe1 122.4(8) . . ?
Fe2 O58 Fe1 106.0(8) . . ?
W18 O59 Fe2 139.4(10) . . ?
W17 O60 Na2 128.5(10) . . ?
W16 O61 Na2 131.5(9) . . ?
W21 O62 Fe3 138.1(10) . . ?
W19 O64 W20 153.3(10) . . ?
W19 O65 Na8 143.0(9) . . ?
W19 O66 W18 121.2(9) . . ?
W19 O66 Na11 124.8(10) . . ?
W18 O66 Na11 95.3(8) . . ?
W18 O68 W17 146.8(10) . . ?
W17 O69 Na9 139.5(11) . 2_565 ?
W17 O69 Na1 123.4(10) . . ?
Na9 O69 Na1 92.8(8) 2_565 . ?
W16 O70 W17 124.3(9) . . ?
W16 O70 Na8 114.0(8) . 1_455 ?
W17 O70 Na8 108.8(8) . 1_455 ?
W16 O71 Na4 113.2(9) . 1_455 ?
W21 O72 W16 146.3(10) . . ?
W21 O72 Na7 102.6(8) . 1_455 ?
W16 O72 Na7 105.9(8) . 1_455 ?
W21 O73 Na3 135.7(10) . . ?
W20 O74 W21 119.9(8) . . ?
P3 O75 W17 130.9(10) . . ?
P3 O75 W16 128.7(10) . . ?
W17 O75 W16 91.3(6) . . ?
P3 O76 W21 128.2(10) . . ?
P3 O76 W20 125.6(9) . . ?
W21 O76 W20 91.0(6) . . ?
P3 O77 W18 126.7(10) . . ?
P3 O77 W19 125.2(9) . . ?
W18 O77 W19 92.2(6) . . ?
P3 O78 Fe3 122.0(9) . . ?
P3 O78 Fe2 120.6(9) . . ?
Fe3 O78 Fe2 103.6(7) . . ?
P3 O78 Na2 116.6(8) . . ?
Fe3 O78 Na2 93.6(6) . . ?
Fe2 O78 Na2 94.1(6) . . ?
P4 O79 W22 128.2(10) . . ?
P4 O79 W27 126.7(10) . . ?
W22 O79 W27 90.6(6) . . ?
P4 O80 W26 129.2(10) . . ?
P4 O80 W25 127.9(10) . . ?
W26 O80 W25 89.8(6) . . ?
P4 O81 W24 127.2(10) . . ?
P4 O81 W23 131.4(10) . . ?
W24 O81 W23 89.6(6) . . ?
P4 O82 W29 123.0(10) . . ?
P4 O82 W30 123.2(10) . . ?
W29 O82 W30 93.6(6) . . ?
P4 O82 W28 124.3(9) . . ?
W29 O82 W28 92.3(6) . . ?
W30 O82 W28 91.6(6) . . ?
W20 O83 W27 163.8(9) . . ?
W26 O84 W19 166.2(11) . . ?
W25 O85 W18 159.8(10) . . ?
W25 O85 Na11 102.2(8) . . ?
W18 O85 Na11 93.8(7) . . ?
W24 O86 W17 165.2(10) . . ?
W23 O87 W16 165.3(10) . . ?
W22 O88 W21 164.4(9) . . ?
W27 O90 W26 151.4(10) . . ?
W26 O92 W25 121.2(9) . . ?
W25 O94 W24 155.1(12) . . ?
W24 O95 Na1 117.6(11) . . ?
W23 O96 W24 120.2(9) . . ?
W23 O97 Na6 128.6(10) . 1_455 ?
W23 O98 W22 156.2(11) . . ?
W22 O100 W27 122.4(10) . . ?
W30 O101 W25 148.2(11) . . ?
W30 O102 W24 148.4(11) . . ?
W29 O103 W23 150.1(11) . . ?
W29 O104 W22 146.2(10) . . ?
W27 O105 W28 151.4(11) . . ?
W26 O106 W28 154.6(11) . . ?
W28 O108 W30 122.6(11) . . ?
W28 O108 Na11 118.5(11) . 2 ?
W30 O108 Na11 116.9(11) . 2 ?
W30 O110 W29 121.9(10) . . ?
W28 O112 W29 121.6(10) . . ?
O28 P1 O25 107.7(11) . . ?
O28 P1 O27 112.3(11) . . ?
O25 P1 O27 106.4(11) . . ?
O28 P1 O26 113.6(11) . . ?
O25 P1 O26 106.8(11) . . ?
O27 P1 O26 109.6(11) . . ?
O31 P2 O29 111.2(10) . . ?
O31 P2 O30 110.2(10) . . ?
O29 P2 O30 110.1(10) . . ?
O31 P2 O32 108.7(10) . . ?
O29 P2 O32 108.0(10) . . ?
O30 P2 O32 108.6(10) . . ?
O76 P3 O78 109.3(9) . . ?
O76 P3 O75 109.1(10) . . ?
O78 P3 O75 109.0(9) . . ?
O76 P3 O77 110.2(10) . . ?
O78 P3 O77 110.2(9) . . ?
O75 P3 O77 108.8(9) . . ?
O81 P4 O80 113.2(10) . . ?
O81 P4 O79 109.1(10) . . ?
O80 P4 O79 110.1(10) . . ?
O81 P4 O82 108.0(10) . . ?
O80 P4 O82 107.5(10) . . ?
O79 P4 O82 108.8(10) . . ?
O16 Na1 O3W 88.0(10) 2_565 . ?
O16 Na1 O95 159.6(11) 2_565 . ?
O3W Na1 O95 100.9(11) . . ?
O16 Na1 O5W 86.0(11) 2_565 . ?
O3W Na1 O5W 105.2(13) . . ?
O95 Na1 O5W 73.9(10) . . ?
O16 Na1 O4W 84.8(9) 2_565 . ?
O3W Na1 O4W 156.9(13) . . ?
O95 Na1 O4W 93.3(9) . . ?
O5W Na1 O4W 96.2(13) . . ?
O16 Na1 O69 91.6(8) 2_565 . ?
O3W Na1 O69 80.6(10) . . ?
O95 Na1 O69 107.9(9) . . ?
O5W Na1 O69 173.6(12) . . ?
O4W Na1 O69 77.7(9) . . ?
O16 Na1 W24 165.2(8) 2_565 . ?
O3W Na1 W24 104.9(9) . . ?
O95 Na1 W24 25.6(5) . . ?
O5W Na1 W24 97.3(9) . . ?
O4W Na1 W24 80.5(7) . . ?
O69 Na1 W24 83.6(6) . . ?
O16 Na1 Na9 52.0(6) 2_565 2_565 ?
O3W Na1 Na9 77.8(9) . 2_565 ?
O95 Na1 Na9 147.7(9) . 2_565 ?
O5W Na1 Na9 138.0(10) . 2_565 ?
O4W Na1 Na9 80.4(8) . 2_565 ?
O69 Na1 Na9 39.7(5) . 2_565 ?
W24 Na1 Na9 122.8(5) . 2_565 ?
O16 Na1 Na8 126.4(8) 2_565 1_455 ?
O3W Na1 Na8 44.4(8) . 1_455 ?
O95 Na1 Na8 70.2(7) . 1_455 ?
O5W Na1 Na8 123.4(11) . 1_455 ?
O4W Na1 Na8 127.7(8) . 1_455 ?
O69 Na1 Na8 62.6(6) . 1_455 ?
W24 Na1 Na8 63.3(4) . 1_455 ?
Na9 Na1 Na8 88.6(6) 2_565 1_455 ?
O61 Na2 O60 97.8(8) . . ?
O61 Na2 O55 83.2(6) . . ?
O60 Na2 O55 151.6(8) . . ?
O61 Na2 O2W 84.7(7) . . ?
O60 Na2 O2W 83.0(8) . . ?
O55 Na2 O2W 125.2(8) . . ?
O61 Na2 O54 148.4(8) . . ?
O60 Na2 O54 86.1(7) . . ?
O55 Na2 O54 79.2(6) . . ?
O2W Na2 O54 126.9(8) . . ?
O61 Na2 O40 130.3(8) . . ?
O60 Na2 O40 127.4(8) . . ?
O55 Na2 O40 66.9(6) . . ?
O2W Na2 O40 81.9(7) . . ?
O54 Na2 O40 64.7(6) . . ?
O61 Na2 O78 81.5(6) . . ?
O60 Na2 O78 84.7(7) . . ?
O55 Na2 O78 67.3(6) . . ?
O2W Na2 O78 160.1(8) . . ?
O54 Na2 O78 67.5(6) . . ?
O40 Na2 O78 118.0(7) . . ?
O61 Na2 W10 100.2(5) . . ?
O60 Na2 W10 162.0(7) . . ?
O55 Na2 W10 33.0(4) . . ?
O2W Na2 W10 99.0(6) . . ?
O54 Na2 W10 78.4(5) . . ?
O40 Na2 W10 36.5(4) . . ?
O78 Na2 W10 97.6(4) . . ?
O61 Na2 W11 161.2(6) . . ?
O60 Na2 W11 100.8(6) . . ?
O55 Na2 W11 79.0(5) . . ?
O2W Na2 W11 100.7(6) . . ?
O54 Na2 W11 31.8(4) . . ?
O40 Na2 W11 35.1(4) . . ?
O78 Na2 W11 96.9(4) . . ?
W10 Na2 W11 61.22(19) . . ?
O61 Na2 Fe3 76.1(5) . . ?
O60 Na2 Fe3 121.1(6) . . ?
O55 Na2 Fe3 31.4(4) . . ?
O2W Na2 Fe3 150.6(6) . . ?
O54 Na2 Fe3 75.1(5) . . ?
O40 Na2 Fe3 93.6(5) . . ?
O78 Na2 Fe3 36.4(4) . . ?
W10 Na2 Fe3 63.70(19) . . ?
W11 Na2 Fe3 91.4(2) . . ?
O61 Na2 Fe2 117.8(6) . . ?
O60 Na2 Fe2 79.4(6) . . ?
O55 Na2 Fe2 75.2(4) . . ?
O2W Na2 Fe2 153.0(6) . . ?
O54 Na2 Fe2 31.9(4) . . ?
O40 Na2 Fe2 92.7(5) . . ?
O78 Na2 Fe2 36.3(4) . . ?
W10 Na2 Fe2 91.9(3) . . ?
W11 Na2 Fe2 63.18(19) . . ?
Fe3 Na2 Fe2 55.70(18) . . ?
O61 Na2 W17 75.9(5) . . ?
O60 Na2 W17 22.1(5) . . ?
O55 Na2 W17 141.6(6) . . ?
O2W Na2 W17 84.8(6) . . ?
O54 Na2 W17 102.6(5) . . ?
O40 Na2 W17 148.8(6) . . ?
O78 Na2 W17 78.0(4) . . ?
W10 Na2 W17 174.5(4) . . ?
W11 Na2 W17 122.3(3) . . ?
Fe3 Na2 W17 111.2(3) . . ?
Fe2 Na2 W17 86.5(2) . . ?
O73 Na3 O73 180.000(4) 2_566 . ?
O73 Na3 O13W 96.0(7) 2_566 2_666 ?
O73 Na3 O13W 84.0(7) . 2_666 ?
O73 Na3 O13W 84.0(7) 2_566 1_455 ?
O73 Na3 O13W 96.0(7) . 1_455 ?
O13W Na3 O13W 180.000(1) 2_666 1_455 ?
O73 Na3 O6W 90.2(6) 2_566 2_666 ?
O73 Na3 O6W 89.8(6) . 2_666 ?
O13W Na3 O6W 81.1(7) 2_666 2_666 ?
O13W Na3 O6W 98.9(7) 1_455 2_666 ?
O73 Na3 O6W 89.8(6) 2_566 1_455 ?
O73 Na3 O6W 90.2(6) . 1_455 ?
O13W Na3 O6W 98.9(7) 2_666 1_455 ?
O13W Na3 O6W 81.1(7) 1_455 1_455 ?
O6W Na3 O6W 180.000(3) 2_666 1_455 ?
O73 Na3 Na4 98.8(5) 2_566 2_666 ?
O73 Na3 Na4 81.2(5) . 2_666 ?
O13W Na3 Na4 39.6(5) 2_666 2_666 ?
O13W Na3 Na4 140.4(5) 1_455 2_666 ?
O6W Na3 Na4 41.9(5) 2_666 2_666 ?
O6W Na3 Na4 138.1(5) 1_455 2_666 ?
O73 Na3 Na4 81.2(5) 2_566 1_455 ?
O73 Na3 Na4 98.8(5) . 1_455 ?
O13W Na3 Na4 140.4(5) 2_666 1_455 ?
O13W Na3 Na4 39.6(5) 1_455 1_455 ?
O6W Na3 Na4 138.1(5) 2_666 1_455 ?
O6W Na3 Na4 41.9(5) 1_455 1_455 ?
Na4 Na3 Na4 180.000(1) 2_666 1_455 ?
O73 Na3 Na7 125.0(6) 2_566 1_455 ?
O73 Na3 Na7 55.0(6) . 1_455 ?
O13W Na3 Na7 136.5(6) 2_666 1_455 ?
O13W Na3 Na7 43.5(6) 1_455 1_455 ?
O6W Na3 Na7 84.5(6) 2_666 1_455 ?
O6W Na3 Na7 95.5(6) 1_455 1_455 ?
Na4 Na3 Na7 111.9(4) 2_666 1_455 ?
Na4 Na3 Na7 68.1(4) 1_455 1_455 ?
O73 Na3 Na7 55.0(6) 2_566 2_666 ?
O73 Na3 Na7 125.0(6) . 2_666 ?
O13W Na3 Na7 43.5(6) 2_666 2_666 ?
O13W Na3 Na7 136.5(6) 1_455 2_666 ?
O6W Na3 Na7 95.5(6) 2_666 2_666 ?
O6W Na3 Na7 84.5(6) 1_455 2_666 ?
Na4 Na3 Na7 68.1(4) 2_666 2_666 ?
Na4 Na3 Na7 111.9(4) 1_455 2_666 ?
Na7 Na3 Na7 180.0(6) 1_455 2_666 ?
O11W Na4 O13W 174.8(10) . . ?
O11W Na4 O12W 83.5(9) . . ?
O13W Na4 O12W 91.4(8) . . ?
O11W Na4 O33 87.3(7) . . ?
O13W Na4 O33 94.3(8) . . ?
O12W Na4 O33 93.1(8) . . ?
O11W Na4 O6W 97.1(8) . . ?
O13W Na4 O6W 80.4(7) . . ?
O12W Na4 O6W 76.6(8) . . ?
O33 Na4 O6W 168.2(8) . . ?
O11W Na4 O71 96.9(8) . 1_655 ?
O13W Na4 O71 88.2(8) . 1_655 ?
O12W Na4 O71 173.8(9) . 1_655 ?
O33 Na4 O71 80.8(7) . 1_655 ?
O6W Na4 O71 109.4(8) . 1_655 ?
O11W Na4 Na5 44.5(7) . . ?
O13W Na4 Na5 130.3(7) . . ?
O12W Na4 Na5 43.8(7) . . ?
O33 Na4 Na5 106.1(6) . . ?
O6W Na4 Na5 70.5(6) . . ?
O71 Na4 Na5 138.8(7) 1_655 . ?
O11W Na4 W16 89.3(7) . 1_655 ?
O13W Na4 W16 95.0(6) . 1_655 ?
O12W Na4 W16 159.3(7) . 1_655 ?
O33 Na4 W16 106.0(6) . 1_655 ?
O6W Na4 W16 85.1(5) . 1_655 ?
O71 Na4 W16 26.8(4) 1_655 1_655 ?
Na5 Na4 W16 120.6(4) . 1_655 ?
O11W Na4 Na3 137.0(7) . 1_655 ?
O13W Na4 Na3 39.8(5) . 1_655 ?
O12W Na4 Na3 77.8(6) . 1_655 ?
O33 Na4 Na3 131.7(6) . 1_655 ?
O6W Na4 Na3 41.1(5) . 1_655 ?
O71 Na4 Na3 105.6(6) 1_655 1_655 ?
Na5 Na4 Na3 99.4(4) . 1_655 ?
W16 Na4 Na3 94.7(3) 1_655 1_655 ?
O41 Na5 O24 151.8(11) 1_655 . ?
O41 Na5 O12W 123.9(10) 1_655 . ?
O24 Na5 O12W 79.6(8) . . ?
O41 Na5 O11W 84.2(8) 1_655 . ?
O24 Na5 O11W 84.3(8) . . ?
O12W Na5 O11W 82.0(8) . . ?
O41 Na5 O35W 79.7(13) 1_655 . ?
O24 Na5 O35W 76.7(13) . . ?
O12W Na5 O35W 156.1(14) . . ?
O11W Na5 O35W 98.6(14) . . ?
O41 Na5 Na4 94.0(7) 1_655 . ?
O24 Na5 Na4 94.7(7) . . ?
O12W Na5 Na4 44.2(6) . . ?
O11W Na5 Na4 42.5(6) . . ?
O35W Na5 Na4 141.1(13) . . ?
O10W Na6 O7W 99.3(11) . . ?
O10W Na6 Na7 167.9(13) . . ?
O7W Na6 Na7 91.4(10) . . ?
O10W Na6 O8W 82.9(12) . . ?
O7W Na6 O8W 156.9(13) . . ?
Na7 Na6 O8W 85.1(11) . . ?
O10W Na6 O97 84.0(11) . 1_655 ?
O7W Na6 O97 79.7(10) . 1_655 ?
Na7 Na6 O97 92.5(9) . 1_655 ?
O8W Na6 O97 77.7(10) . 1_655 ?
O10W Na6 O43 105.3(11) . 2_666 ?
O7W Na6 O43 105.8(11) . 2_666 ?
Na7 Na6 O43 76.9(9) . 2_666 ?
O8W Na6 O43 95.6(10) . 2_666 ?
O97 Na6 O43 168.0(9) 1_655 2_666 ?
O10W Na6 Na10 41.2(9) . . ?
O7W Na6 Na10 133.2(10) . . ?
Na7 Na6 Na10 126.7(10) . . ?
O8W Na6 Na10 42.1(8) . . ?
O97 Na6 Na10 73.4(7) 1_655 . ?
O43 Na6 Na10 108.4(8) 2_666 . ?
Na6 Na7 O13W 109.4(11) . . ?
Na6 Na7 O9W 109.9(11) . . ?
O13W Na7 O9W 92.0(10) . . ?
Na6 Na7 O72 130.9(11) . 1_655 ?
O13W Na7 O72 87.7(8) . 1_655 ?
O9W Na7 O72 115.2(10) . 1_655 ?
Na6 Na7 Na3 143.2(11) . 1_655 ?
O13W Na7 Na3 36.5(5) . 1_655 ?
O9W Na7 Na3 69.2(7) . 1_655 ?
O72 Na7 Na3 73.7(6) 1_655 1_655 ?
O1W Na8 O70 121.5(9) . 1_655 ?
O1W Na8 O3W 119.0(10) . 1_655 ?
O70 Na8 O3W 108.2(10) 1_655 1_655 ?
O1W Na8 O65 61.9(7) . . ?
O70 Na8 O65 173.6(10) 1_655 . ?
O3W Na8 O65 65.9(8) 1_655 . ?
O1W Na8 Na1 150.9(9) . 1_655 ?
O70 Na8 Na1 86.7(6) 1_655 1_655 ?
O3W Na8 Na1 36.1(7) 1_655 1_655 ?
O65 Na8 Na1 89.3(6) . 1_655 ?
O69 Na9 O18W 98.4(11) 2_565 . ?
O69 Na9 O14W 84.0(9) 2_565 . ?
O18W Na9 O14W 156.2(13) . . ?
O69 Na9 O37 159.2(11) 2_565 . ?
O18W Na9 O37 97.7(10) . . ?
O14W Na9 O37 86.6(9) . . ?
O69 Na9 O32W 90.5(12) 2_565 . ?
O18W Na9 O32W 105.1(13) . . ?
O14W Na9 O32W 98.5(13) . . ?
O37 Na9 O32W 72.6(12) . . ?
O69 Na9 O16 88.1(8) 2_565 . ?
O18W Na9 O16 76.6(10) . . ?
O14W Na9 O16 79.9(9) . . ?
O37 Na9 O16 108.5(8) . . ?
O32W Na9 O16 178.0(12) . . ?
O69 Na9 Na1 47.5(6) 2_565 2_565 ?
O18W Na9 Na1 82.4(9) . 2_565 ?
O14W Na9 Na1 82.0(8) . 2_565 ?
O37 Na9 Na1 148.6(8) . 2_565 ?
O32W Na9 Na1 137.9(12) . 2_565 ?
O16 Na9 Na1 40.8(5) . 2_565 ?
O69 Na9 W12 160.0(8) 2_565 . ?
O18W Na9 W12 98.9(9) . . ?
O14W Na9 W12 76.1(7) . . ?
O37 Na9 W12 23.2(5) . . ?
O32W Na9 W12 94.7(11) . . ?
O16 Na9 W12 86.1(5) . . ?
Na1 Na9 W12 125.5(6) 2_565 . ?
O10W Na10 O8W 85.6(13) . . ?
O10W Na10 O19W 92.0(13) . . ?
O8W Na10 O19W 162.3(15) . . ?
O10W Na10 O22 90.3(11) . 2_666 ?
O8W Na10 O22 84.6(11) . 2_666 ?
O19W Na10 O22 77.8(12) . 2_666 ?
O10W Na10 O21W 171.6(15) . . ?
O8W Na10 O21W 87.0(14) . . ?
O19W Na10 O21W 96.2(15) . . ?
O22 Na10 O21W 92.9(14) 2_666 . ?
O10W Na10 O20W 86.0(17) . . ?
O8W Na10 O20W 112.4(17) . . ?
O19W Na10 O20W 84.9(16) . . ?
O22 Na10 O20W 162.2(16) 2_666 . ?
O21W Na10 O20W 93.1(18) . . ?
O10W Na10 Na6 42.5(9) . . ?
O8W Na10 Na6 43.6(9) . . ?
O19W Na10 Na6 133.6(12) . . ?
O22 Na10 Na6 91.3(8) 2_666 . ?
O21W Na10 Na6 129.7(12) . . ?
O20W Na10 Na6 97.7(15) . . ?
O17W Na11 O22W 115.5(13) . . ?
O17W Na11 O108 93.9(12) . 2 ?
O22W Na11 O108 135.6(13) . 2 ?
O17W Na11 O66 104.2(11) . . ?
O22W Na11 O66 57.2(9) . . ?
O108 Na11 O66 148.8(13) 2 . ?
O17W Na11 O85 81.7(11) . . ?
O22W Na11 O85 108.4(11) . . ?
O108 Na11 O85 108.3(10) 2 . ?
O66 Na11 O85 51.2(7) . . ?
O17W Na11 W18 75.3(9) . . ?
O22W Na11 W18 83.0(8) . . ?
O108 Na11 W18 139.0(10) 2 . ?
O66 Na11 W18 32.3(4) . . ?
O85 Na11 W18 31.8(4) . . ?
Fe1 O1W Na8 116.0(9) . . ?
Na1 O3W Na8 99.5(12) . 1_455 ?
Na3 O6W Na4 97.0(7) 1_655 . ?
Na10 O8W Na6 94.4(12) . . ?
Na10 O10W Na6 96.3(13) . . ?
Na4 O11W Na5 93.0(9) . . ?
Na5 O12W Na4 92.1(8) . . ?
Na4 O13W Na3 100.6(8) . 1_655 ?
Na4 O13W Na7 112.3(10) . . ?
Na3 O13W Na7 100.0(8) 1_655 . ?

loop_
_geom_bond_atom_site_label_1
_geom_bond_atom_site_label_2
_geom_bond_distance
_geom_bond_site_symmetry_2
_geom_bond_publ_flag
Fe1 O51 1.923(18) . ?
Fe1 O52 1.947(18) . ?
Fe1 O57 2.016(16) . ?
Fe1 O58 2.021(16) . ?
Fe1 O1W 2.031(19) . ?
Fe1 O32 2.168(18) . ?
Fe2 O59 1.928(18) . ?
Fe2 O56 1.931(16) . ?
Fe2 O54 1.965(17) . ?
Fe2 O58 1.985(17) . ?
Fe2 O78 2.104(16) . ?
Fe2 O32 2.231(18) . ?
Fe2 Na2 3.546(11) . ?
Fe3 O62 1.938(18) . ?
Fe3 O53 1.941(16) . ?
Fe3 O55 1.942(16) . ?
Fe3 O57 2.008(16) . ?
Fe3 O78 2.101(16) . ?
Fe3 O32 2.216(18) . ?
Fe3 Na2 3.529(11) . ?
W1 O5 1.75(2) . ?
W1 O7 1.88(2) . ?
W1 O12 1.90(2) . ?
W1 O6 1.94(2) . ?
W1 O4 1.95(2) . ?
W1 O25 2.396(19) . ?
W2 O3 1.72(2) . ?
W2 O11 1.85(2) . ?
W2 O10 1.88(2) . ?
W2 O4 1.96(2) . ?
W2 O2 2.00(2) . ?
W2 O25 2.380(19) . ?
W3 O1 1.70(2) . ?
W3 O8 1.872(19) . ?
W3 O9 1.90(2) . ?
W3 O6 1.91(2) . ?
W3 O2 1.94(2) . ?
W3 O25 2.401(19) . ?
W1A O6 0.97(3) . ?
W1A O7 1.88(3) . ?
W1A O8 2.02(3) . ?
W1A O25 2.47(3) . ?
W2A O4 1.02(3) . ?
W2A O12 1.82(3) . ?
W2A O11 2.10(3) . ?
W2A O25 2.41(3) . ?
W3A O2 0.83(3) . ?
W3A O9 2.03(3) . ?
W3A O10 2.06(3) . ?
W3A O25 2.23(3) . ?
W4 O18 1.713(19) . ?
W4 O46 1.85(2) . ?
W4 O17 1.903(19) . ?
W4 O19 1.939(16) . ?
W4 O9 1.96(2) . ?
W4 O28 2.350(19) . ?
W5 O16 1.722(19) . ?
W5 O47 1.855(19) . ?
W5 O17 1.903(19) . ?
W5 O15 1.933(18) . ?
W5 O8 1.970(19) . ?
W5 O27 2.359(18) . ?
W6 O14 1.742(18) . ?
W6 O48 1.829(18) . ?
W6 O13 1.893(18) . ?
W6 O15 1.942(19) . ?
W6 O7 1.98(2) . ?
W6 O27 2.335(18) . ?
W7 O24 1.69(2) . ?
W7 O49 1.83(2) . ?
W7 O13 1.897(18) . ?
W7 O23 1.91(2) . ?
W7 O12 1.98(2) . ?
W7 O26 2.311(19) . ?
W8 O22 1.75(2) . ?
W8 O50 1.829(18) . ?
W8 O21 1.895(18) . ?
W8 O23 1.90(2) . ?
W8 O11 1.99(2) . ?
W8 O26 2.36(2) . ?
W9 O20 1.73(2) . ?
W9 O45 1.87(2) . ?
W9 O21 1.890(19) . ?
W9 O19 1.892(17) . ?
W9 O10 1.96(2) . ?
W9 O28 2.373(19) . ?
W10 O41 1.701(16) . ?
W10 O55 1.843(16) . ?
W10 O42 1.871(17) . ?
W10 O45 1.95(2) . ?
W10 O40 1.971(19) . ?
W10 O30 2.364(17) . ?
W10 Na2 3.310(10) . ?
W11 O39 1.722(18) . ?
W11 O54 1.818(18) . ?
W11 O38 1.892(18) . ?
W11 O40 1.933(19) . ?
W11 O46 1.96(2) . ?
W11 O30 2.340(17) . ?
W11 Na2 3.354(11) . ?
W12 O37 1.703(19) . ?
W12 O56 1.830(16) . ?
W12 O36 1.922(19) . ?
W12 O38 1.922(18) . ?
W12 O47 1.976(18) . ?
W12 O31 2.346(18) . ?
W12 Na9 3.624(16) . ?
W13 O35 1.733(18) . ?
W13 O51 1.809(18) . ?
W13 O34 1.893(17) . ?
W13 O36 1.943(19) . ?
W13 O48 2.007(18) . ?
W13 O31 2.361(18) . ?
W14 O33 1.708(17) . ?
W14 O52 1.799(18) . ?
W14 O34 1.907(17) . ?
W14 O44 1.95(2) . ?
W14 O49 2.01(2) . ?
W14 O29 2.344(16) . ?
W15 O43 1.735(19) . ?
W15 O53 1.831(16) . ?
W15 O44 1.90(2) . ?
W15 O42 1.915(17) . ?
W15 O50 1.991(18) . ?
W15 O29 2.371(16) . ?
W16 O61 1.731(17) . ?
W16 O71 1.742(19) . ?
W16 O70 1.888(16) . ?
W16 O72 1.947(16) . ?
W16 O87 2.170(17) . ?
W16 O75 2.374(17) . ?
W16 Na4 3.556(12) 1_455 ?
W16 Na2 3.646(11) . ?
W17 O69 1.737(18) . ?
W17 O60 1.75(2) . ?
W17 O70 1.926(16) . ?
W17 O68 1.939(17) . ?
W17 O86 2.126(17) . ?
W17 O75 2.340(17) . ?
W17 Na2 3.637(11) . ?
W18 O67 1.704(17) . ?
W18 O59 1.809(18) . ?
W18 O68 1.878(17) . ?
W18 O85 1.957(19) . ?
W18 O66 1.986(17) . ?
W18 O77 2.295(17) . ?
W18 Na11 3.70(2) . ?
W19 O65 1.736(17) . ?
W19 O66 1.871(17) . ?
W19 O64 1.887(16) . ?
W19 O84 1.909(19) . ?
W19 O58 1.950(17) . ?
W19 O77 2.366(17) . ?
W20 O63 1.686(17) . ?
W20 O74 1.878(15) . ?
W20 O83 1.898(16) . ?
W20 O64 1.930(16) . ?
W20 O57 1.941(16) . ?
W20 O76 2.383(17) . ?
W21 O73 1.739(18) . ?
W21 O62 1.817(18) . ?
W21 O72 1.849(16) . ?
W21 O88 1.939(17) . ?
W21 O74 1.990(15) . ?
W21 O76 2.312(17) . ?
W22 O99 1.734(19) . ?
W22 O88 1.872(17) . ?
W22 O100 1.883(18) . ?
W22 O98 1.899(18) . ?
W22 O104 1.984(19) . ?
W22 O79 2.334(18) . ?
W23 O97 1.688(18) . ?
W23 O87 1.744(17) . ?
W23 O98 1.897(18) . ?
W23 O96 1.916(18) . ?
W23 O103 2.04(2) . ?
W23 O81 2.364(16) . ?
W24 O95 1.73(2) . ?
W24 O86 1.749(17) . ?
W24 O96 1.918(18) . ?
W24 O94 1.935(19) . ?
W24 O102 2.02(2) . ?
W24 O81 2.353(16) . ?
W24 Na1 3.548(15) . ?
W25 O93 1.72(2) . ?
W25 O94 1.863(19) . ?
W25 O85 1.874(19) . ?
W25 O92 1.912(17) . ?
W25 O101 1.941(19) . ?
W25 O80 2.363(18) . ?
W26 O91 1.71(2) . ?
W26 O84 1.887(19) . ?
W26 O106 1.894(19) . ?
W26 O92 1.910(17) . ?
W26 O90 1.934(17) . ?
W26 O80 2.353(17) . ?
W27 O89 1.71(2) . ?
W27 O90 1.860(17) . ?
W27 O105 1.88(2) . ?
W27 O83 1.900(16) . ?
W27 O100 1.936(18) . ?
W27 O79 2.372(18) . ?
W28 O107 1.73(2) . ?
W28 O112 1.906(19) . ?
W28 O108 1.92(2) . ?
W28 O106 1.917(19) . ?
W28 O105 1.96(2) . ?
W28 O82 2.387(17) . ?
W29 O111 1.72(2) . ?
W29 O103 1.82(2) . ?
W29 O104 1.880(18) . ?
W29 O110 1.96(2) . ?
W29 O112 1.999(19) . ?
W29 O82 2.341(17) . ?
W30 O109 1.72(2) . ?
W30 O102 1.84(2) . ?
W30 O101 1.884(19) . ?
W30 O110 1.94(2) . ?
W30 O108 1.95(2) . ?
W30 O82 2.347(17) . ?
O16 Na1 2.35(2) 2_565 ?
O16 Na9 2.83(3) . ?
O22 Na10 2.42(3) 2_666 ?
O24 Na5 2.37(2) . ?
O25 P1 1.53(2) . ?
O26 P1 1.57(2) . ?
O27 P1 1.565(19) . ?
O28 P1 1.51(2) . ?
O29 P2 1.541(18) . ?
O30 P2 1.557(18) . ?
O31 P2 1.526(19) . ?
O32 P2 1.571(19) . ?
O33 Na4 2.44(2) . ?
O37 Na9 2.40(3) . ?
O40 Na2 2.59(2) . ?
O41 Na5 2.33(2) 1_455 ?
O43 Na6 2.71(3) 2_666 ?
O54 Na2 2.42(2) . ?
O55 Na2 2.388(18) . ?
O60 Na2 2.28(2) . ?
O61 Na2 2.260(19) . ?
O65 Na8 3.00(3) . ?
O66 Na11 2.95(3) . ?
O69 Na9 2.30(2) 2_565 ?
O69 Na1 2.65(3) . ?
O70 Na8 2.81(3) 1_455 ?
O71 Na4 2.49(2) 1_455 ?
O72 Na7 2.93(3) 1_455 ?
O73 Na3 2.328(18) . ?
O75 P3 1.572(17) . ?
O76 P3 1.549(18) . ?
O77 P3 1.575(18) . ?
O78 P3 1.557(17) . ?
O78 Na2 2.709(19) . ?
O79 P4 1.546(19) . ?
O80 P4 1.543(18) . ?
O81 P4 1.518(17) . ?
O82 P4 1.569(19) . ?
O85 Na11 3.02(3) . ?
O95 Na1 2.40(3) . ?
O97 Na6 2.65(3) 1_455 ?
O108 Na11 2.77(3) 2 ?
Na1 O16 2.35(2) 2_565 ?
Na1 O3W 2.40(3) . ?
Na1 O5W 2.41(4) . ?
Na1 O4W 2.50(3) . ?
Na1 Na9 3.59(2) 2_565 ?
Na1 Na8 4.02(3) 1_455 ?
Na2 O2W 2.40(2) . ?
Na3 O73 2.328(18) 2_566 ?
Na3 O13W 2.39(2) 2_666 ?
Na3 O13W 2.39(2) 1_455 ?
Na3 O6W 2.432(18) 2_666 ?
Na3 O6W 2.432(18) 1_455 ?
Na3 Na4 3.675(12) 2_666 ?
Na3 Na4 3.675(12) 1_455 ?
Na3 Na7 3.96(2) 1_455 ?
Na3 Na7 3.96(2) 2_666 ?
Na4 O11W 2.36(2) . ?
Na4 O13W 2.38(2) . ?
Na4 O12W 2.44(3) . ?
Na4 O6W 2.47(2) . ?
Na4 O71 2.49(2) 1_655 ?
Na4 Na5 3.49(2) . ?
Na4 W16 3.556(12) 1_655 ?
Na4 Na3 3.675(11) 1_655 ?
Na5 O41 2.33(2) 1_655 ?
Na5 O12W 2.42(3) . ?
Na5 O11W 2.45(3) . ?
Na5 O35W 2.65(6) . ?
Na6 O10W 2.35(4) . ?
Na6 O7W 2.35(3) . ?
Na6 Na7 2.36(3) . ?
Na6 O8W 2.39(4) . ?
Na6 O97 2.65(3) 1_655 ?
Na6 O43 2.71(3) 2_666 ?
Na6 Na10 3.46(3) . ?
Na7 O13W 2.77(3) . ?
Na7 O9W 2.82(4) . ?
Na7 O72 2.93(3) 1_655 ?
Na7 Na3 3.96(2) 1_655 ?
Na8 O1W 2.68(3) . ?
Na8 O70 2.81(3) 1_655 ?
Na8 O3W 2.85(4) 1_655 ?
Na8 Na1 4.02(3) 1_655 ?
Na9 O69 2.30(2) 2_565 ?
Na9 O18W 2.35(3) . ?
Na9 O14W 2.38(3) . ?
Na9 O32W 2.48(5) . ?
Na9 Na1 3.59(2) 2_565 ?
Na10 O10W 2.29(4) . ?
Na10 O8W 2.32(4) . ?
Na10 O19W 2.35(4) . ?
Na10 O22 2.42(3) 2_666 ?
Na10 O21W 2.42(4) . ?
Na10 O20W 2.44(6) . ?
Na11 O17W 2.45(4) . ?
Na11 O22W 2.55(4) . ?
Na11 O108 2.77(3) 2 ?
O3W Na8 2.85(4) 1_455 ?
O6W Na3 2.432(18) 1_655 ?
O13W Na3 2.39(2) 1_655 ?
